data_7700923
loop_
_publ_author_name
'Wu, Hechen'
'Zhi, Minna'
'Chen, Chunli'
'Zhu, Yanhong'
'Ma, Pengtao'
'Wang, Jingping'
'Niu, Jingyang'

_publ_section_title
;
 Synthesis, characterization, and photoluminescence properties of three
 two-dimensional lanthanide-containing Dawson-type polyoxometalates.
;
_journal_issue 36
_journal_name_full 'Dalton transactions (Cambridge, England : 2003)'
_journal_page_first 13850
_journal_page_last 13857
_journal_paper_doi 10.1039/c9dt02710f
_journal_volume 48
_journal_year 2019
_chemical_formula_moiety 'La3 O136 P4 W34, 3(C4 H12 N), 5(O)'
_chemical_formula_sum 'C12 H36 La3 N3 O141 P4 W34'
_chemical_formula_weight 9269.95
_space_group_crystal_system monoclinic
_space_group_IT_number 7
_space_group_name_Hall 'P -2yac'
_space_group_name_H-M_alt 'P 1 n 1'
_symmetry_space_group_name_Hall 'P -2yac'
_symmetry_space_group_name_H-M 'P 1 n 1'
_atom_sites_solution_hydrogens geom
_atom_sites_solution_primary direct
_audit_creation_date 2019-08-08
_audit_creation_method
;
Olex2 1.2
(compiled 2018.05.29 svn.r3508 for OlexSys, GUI svn.r5506)
;
_audit_update_record
;
2019-08-14 deposited with the CCDC.    2019-08-22 downloaded from the CCDC.
;
_cell_angle_alpha 90
_cell_angle_beta 105.488(2)
_cell_angle_gamma 90
_cell_formula_units_Z 2
_cell_length_a 25.109(2)
_cell_length_b 14.9811(13)
_cell_length_c 28.785(2)
_cell_measurement_reflns_used 8762
_cell_measurement_temperature 296(2)
_cell_measurement_theta_max 26.69
_cell_measurement_theta_min 2.32
_cell_volume 10434.6(14)
_computing_cell_refinement 'SAINT v7.60A (Bruker, 2009)'
_computing_data_reduction 'SAINT v7.60A (Bruker, 2009)'
_computing_molecular_graphics 'Olex2 (Dolomanov et al., 2009)'
_computing_publication_material 'Olex2 (Dolomanov et al., 2009)'
_computing_structure_refinement 'ShelXL (Sheldrick, 2015)'
_computing_structure_solution 'ShelXS-1997 (Sheldrick, 2008)'
_diffrn_ambient_temperature 296.15
_diffrn_measured_fraction_theta_full 0.998
_diffrn_measured_fraction_theta_max 0.998
_diffrn_measurement_device_type 'CCD area detector'
_diffrn_measurement_method 'phi and omega scans'
_diffrn_radiation_monochromator graphite
_diffrn_radiation_type MoK\a
_diffrn_radiation_wavelength 0.71073
_diffrn_reflns_av_R_equivalents 0.0741
_diffrn_reflns_av_unetI/netI 0.1034
_diffrn_reflns_Laue_measured_fraction_full 0.998
_diffrn_reflns_Laue_measured_fraction_max 0.998
_diffrn_reflns_limit_h_max 29
_diffrn_reflns_limit_h_min -23
_diffrn_reflns_limit_k_max 17
_diffrn_reflns_limit_k_min -17
_diffrn_reflns_limit_l_max 34
_diffrn_reflns_limit_l_min -33
_diffrn_reflns_number 52905
_diffrn_reflns_point_group_measured_fraction_full 0.718
_diffrn_reflns_point_group_measured_fraction_max 0.718
_diffrn_reflns_theta_full 25.099
_diffrn_reflns_theta_max 25.099
_diffrn_reflns_theta_min 1.359
_exptl_absorpt_coefficient_mu 19.360
_exptl_absorpt_correction_T_max 0.7457
_exptl_absorpt_correction_T_min 0.4241
_exptl_absorpt_correction_type multi-scan
_exptl_absorpt_process_details
'SADABS-2008/1 (Bruker,2008) was used for absorption correction. wR2(int) was 0.1397 before and 0.0561 after correction. The Ratio of minimum to maximum transmission is 0.5687. The \l/2 correction factor is 0.0015.'
_exptl_crystal_colour colourless
_exptl_crystal_colour_primary colourless
_exptl_crystal_density_diffrn 2.950
_exptl_crystal_description block
_exptl_crystal_F_000 8008
_exptl_crystal_size_max 0.26
_exptl_crystal_size_mid 0.15
_exptl_crystal_size_min 0.13
_refine_diff_density_max 3.043
_refine_diff_density_min -2.341
_refine_diff_density_rms 0.397
_refine_ls_abs_structure_details
;
 Refined as an inversion twin.
;
_refine_ls_abs_structure_Flack 0.435(19)
_refine_ls_extinction_method none
_refine_ls_goodness_of_fit_ref 1.017
_refine_ls_hydrogen_treatment constr
_refine_ls_matrix_type full
_refine_ls_number_parameters 1630
_refine_ls_number_reflns 26683
_refine_ls_number_restraints 2558
_refine_ls_restrained_S_all 0.972
_refine_ls_R_factor_all 0.0789
_refine_ls_R_factor_gt 0.0565
_refine_ls_shift/su_max 0.000
_refine_ls_shift/su_mean 0.000
_refine_ls_structure_factor_coef Fsqd
_refine_ls_weighting_details 'w=1/[\s^2^(Fo^2^)+(0.0637P)^2^+116.4672P] where P=(Fo^2^+2Fc^2^)/3'
_refine_ls_weighting_scheme calc
_refine_ls_wR_factor_gt 0.1343
_refine_ls_wR_factor_ref 0.1489
_reflns_Friedel_coverage 0.438
_reflns_Friedel_fraction_full 0.438
_reflns_Friedel_fraction_max 0.438
_reflns_number_gt 21171
_reflns_number_total 26683
_reflns_threshold_expression 'I > 2\s(I)'
_cod_data_source_file c9dt02710f2.cif
_cod_data_source_block 1917530
_cod_depositor_comments 'Adding full bibliography for 7700923--7700925.cif.'
_cod_original_cell_volume 10434.5(15)
_cod_database_code 7700923
_shelx_shelxl_version_number 2018/3
_shelx_space_group_comment
;
The symmetry employed for this shelxl refinement is uniquely defined
by the following loop, which should always be used as a source of
symmetry information in preference to the above space-group names.
They are only intended as comments.
;
_shelx_estimated_absorpt_t_max 0.187
_shelx_estimated_absorpt_t_min 0.081
_olex2_refinement_description
;
1. Twinned data refinement
 Scales: 0.565(19)
 0.435(19)
2. Fixed Uiso
 At 1.5 times of:
  All C(H,H,H) groups
3. Restrained distances
 N1-C1 = N1-C2 = N1-C3 = N1-C4
 1.5 with sigma of 0.01
 N2-C5 = N2-C6 = N2-C7 = N2-C8
 1.5 with sigma of 0.01
 N3-C9 = N3-C10 = N3-C11 = N3-C12
 1.5 with sigma of 0.02
 O2W-O18W
 2.6 with sigma of 0.02
 C1-C2 \\sim C1-C3 \\sim C1-C4 \\sim C2-C3 \\sim C2-C4 \\sim C3-C4
 with sigma of 0.02
 C5-C6 \\sim C5-C7 \\sim C5-C8 \\sim C6-C7 \\sim C6-C8 \\sim C7-C8
 with sigma of 0.02
 C9-C10 \\sim C9-C11 \\sim C9-C12 \\sim C10-C11 \\sim C10-C12 \\sim C11-C12
 with sigma of 0.02
4. Uiso/Uaniso restraints and constraints
Uanis(O14) \\sim Ueq: with sigma of 0.01 and sigma for terminal atoms of 0.02
Uanis(P1) \\sim Ueq, Uanis(P2) \\sim Ueq: with sigma of 0.001 and sigma for
terminal atoms of 0.002
5. Rigid body (RIGU) restrains
 All non-hydrogen atoms
 with sigma for 1-2 distances of 0.004 and sigma for 1-3 distances of 0.004
6. Others
 Fixed Uiso: N3(0.09655) C1(0.10729) C3(0.13812) C4(0.12503) C5(0.12932)
 C7(0.12473) C9(0.14246) C10(0.13262) C11(0.14361) C12(0.14423)
7.a Me refined with riding coordinates:
 C1(H1A,H1B,H1C), C2(H2A,H2B,H2C), C3(H3A,H3B,H3C), C4(H4A,H4B,H4C), C5(H5A,
 H5B,H5C), C6(H6A,H6B,H6C), C7(H7A,H7B,H7C), C8(H8A,H8B,H8C), C9(H9A,H9B,H9C),
 C10(H10A,H10B,H10C), C11(H11A,H11B,H11C), C12(H12A,H12B,H12C)
;
_olex2_submission_special_instructions 'No special instructions were received'

loop_
_space_group_symop_operation_xyz
'x, y, z'
'x+1/2, -y, z+1/2'

loop_
_atom_site_label
_atom_site_type_symbol
_atom_site_fract_x
_atom_site_fract_y
_atom_site_fract_z
_atom_site_U_iso_or_equiv
_atom_site_adp_type
_atom_site_occupancy
_atom_site_site_symmetry_order
_atom_site_calc_flag
_atom_site_refinement_flags_posn
_atom_site_refinement_flags_adp
W1 W 0.94132(7) 0.53993(11) 0.81658(6) 0.0291(4) Uani 1 1 d . U
W2 W 0.80618(7) 0.22248(10) 0.73115(6) 0.0254(4) Uani 1 1 d . U
W3 W 0.75079(7) 0.43592(10) 0.74870(6) 0.0257(4) Uani 1 1 d . U
W4 W 0.98913(7) 0.34141(11) 0.79845(6) 0.0286(4) Uani 1 1 d . U
W5 W 0.91914(7) 0.20841(10) 0.69062(6) 0.0262(4) Uani 1 1 d . U
W6 W 0.81492(7) 0.62235(10) 0.72695(6) 0.0275(4) Uani 1 1 d . U
W7 W 0.72385(7) 0.22177(10) 0.59858(6) 0.0255(4) Uani 1 1 d . U
W8 W 0.91183(6) 0.41133(11) 0.54236(6) 0.0264(4) Uani 1 1 d . U
W9 W 0.83833(7) 0.20834(10) 0.56096(6) 0.0278(4) Uani 1 1 d . U
W10 W 0.99276(6) 0.40946(11) 0.67315(6) 0.0269(4) Uani 1 1 d . U
W11 W 0.94239(7) 0.60870(11) 0.69102(6) 0.0281(4) Uani 1 1 d . U
W12 W 0.66715(6) 0.44250(11) 0.61644(6) 0.0259(4) Uani 1 1 d . U
W13 W 0.73249(7) 0.62728(10) 0.59743(6) 0.0267(4) Uani 1 1 d . U
W14 W 0.86180(7) 0.61122(10) 0.55982(6) 0.0272(4) Uani 1 1 d . U
W15 W 0.66082(7) 0.36438(11) 0.49259(6) 0.0302(4) Uani 1 1 d . U
W16 W 0.77792(7) 0.35245(11) 0.45507(6) 0.0293(4) Uani 1 1 d . U
W17 W 0.72784(7) 0.55340(11) 0.47432(6) 0.0296(4) Uani 1 1 d . U
W18 W 0.89642(7) -0.14609(10) 0.10169(6) 0.0300(4) Uani 1 1 d . U
W19 W 0.91927(7) 0.25715(11) 0.11133(6) 0.0312(4) Uani 1 1 d . U
W20 W 0.76073(7) -0.12978(11) 0.20221(6) 0.0310(4) Uani 1 1 d . U
W21 W 0.91984(7) 0.25881(10) 0.24422(6) 0.0294(4) Uani 1 1 d . U
W22 W 0.89856(7) -0.14445(10) 0.23322(6) 0.0293(4) Uani 1 1 d . U
W23 W 0.75843(7) -0.13179(11) 0.07052(6) 0.0331(4) Uani 1 1 d . U
W24 W 0.98032(7) 0.05741(11) 0.11974(7) 0.0310(4) Uani 1 1 d . U
W25 W 0.98086(7) 0.05759(11) 0.25040(6) 0.0299(4) Uani 1 1 d . U
W26 W 0.76713(7) 0.27291(11) 0.07710(6) 0.0311(4) Uani 1 1 d . U
W27 W 0.77137(7) 0.27345(10) 0.21141(6) 0.0296(4) Uani 1 1 d . U
W28 W 0.76824(7) 0.01365(11) 0.31111(7) 0.0339(4) Uani 1 1 d . U
W29 W 0.90617(7) -0.00320(11) 0.34162(6) 0.0336(4) Uani 1 1 d . U
W30 W 0.69415(7) 0.08761(12) 0.18649(7) 0.0332(4) Uani 1 1 d . U
W31 W 0.69051(7) 0.08738(12) 0.05510(7) 0.0359(4) Uani 1 1 d . U
W32 W 0.90131(8) -0.00558(12) -0.00315(7) 0.0366(4) Uani 1 1 d . U
W33 W 0.84026(8) 0.19992(11) -0.01289(7) 0.0357(4) Uani 1 1 d . U
W34 W 0.76194(8) 0.01179(13) -0.03457(7) 0.0410(5) Uani 1 1 d . U
La1 La 0.86891(11) 0.33471(16) 0.86676(9) 0.0336(6) Uani 1 1 d . U
La2 La 0.84811(11) 0.23285(17) 0.35567(10) 0.0367(6) Uani 1 1 d . U
La3 La 0.65781(12) 0.69030(19) 0.34980(11) 0.0465(7) Uani 1 1 d . U
P1 P 0.7858(4) 0.4211(6) 0.5736(3) 0.0166(18) Uani 1 1 d . U
P2 P 0.8752(4) 0.4184(6) 0.7141(4) 0.0181(19) Uani 1 1 d . U
P3 P 0.8357(4) 0.0670(7) 0.0845(4) 0.022(2) Uani 1 1 d . U
P4 P 0.8372(4) 0.0665(6) 0.2260(3) 0.0178(19) Uani 1 1 d . U
O1 O 0.9722(13) 0.6259(19) 0.8517(10) 0.041(6) Uani 1 1 d . U
O2 O 0.7675(11) 0.1383(18) 0.7473(11) 0.039(6) Uani 1 1 d . U
O3 O 0.6922(12) 0.424(2) 0.7668(11) 0.049(7) Uani 1 1 d . U
O4 O 1.0530(10) 0.3041(17) 0.8175(10) 0.032(5) Uani 1 1 d . U
O5 O 0.9595(12) 0.1200(19) 0.6888(12) 0.046(7) Uani 1 1 d . U
O6 O 0.8068(12) 0.7275(19) 0.7417(13) 0.049(7) Uani 1 1 d . U
O7 O 0.6781(11) 0.1415(18) 0.5985(11) 0.040(6) Uani 1 1 d . U
O8 O 0.9601(11) 0.384(2) 0.5132(10) 0.039(6) Uani 1 1 d . U
O9 O 0.8662(12) 0.1185(17) 0.5392(10) 0.034(6) Uani 1 1 d . U
O10 O 1.0570(11) 0.3841(19) 0.6654(11) 0.040(6) Uani 1 1 d . U
O11 O 0.9728(12) 0.7117(17) 0.6901(10) 0.037(6) Uani 1 1 d . U
O12 O 0.6002(11) 0.432(2) 0.6181(12) 0.043(7) Uani 1 1 d . U
O13 O 0.7082(12) 0.7364(18) 0.5927(10) 0.038(6) Uani 1 1 d . U
O14 O 0.8780(13) 0.7153(19) 0.5401(12) 0.048(7) Uani 1 1 d . U
O15 O 0.5972(12) 0.329(2) 0.4592(12) 0.047(7) Uani 1 1 d . U
O16 O 0.7874(11) 0.306(2) 0.4048(10) 0.040(6) Uani 1 1 d . U
O17 O 0.7060(11) 0.6348(18) 0.4316(9) 0.033(5) Uani 1 1 d . U
O18 O 0.6679(10) 0.5660(17) 0.6028(10) 0.031(5) Uani 1 1 d . U
O19 O 0.8635(11) 0.1550(15) 0.7163(10) 0.032(5) Uani 1 1 d . U
O20 O 0.7040(11) 0.3241(19) 0.4489(10) 0.037(5) Uani 1 1 d . U
O21 O 0.8687(10) 0.6335(17) 0.6933(9) 0.026(5) Uani 1 1 d . U
O22 O 0.7916(9) 0.3263(15) 0.5895(8) 0.020(4) Uani 1 1 d . U
O23 O 0.7052(10) 0.4585(17) 0.6784(10) 0.029(5) Uani 1 1 d . U
O24 O 1.0003(10) 0.5348(17) 0.6780(10) 0.029(5) Uani 1 1 d . U
O25 O 0.6905(11) 0.2692(18) 0.5327(10) 0.034(5) Uani 1 1 d . U
O26 O 0.7723(11) 0.1577(15) 0.5687(10) 0.029(5) Uani 1 1 d . U
O27 O 0.9567(11) 0.3090(19) 0.8421(11) 0.037(5) Uani 1 1 d . U
O28 O 0.8449(11) 0.2540(18) 0.7880(10) 0.034(5) Uani 1 1 d . U
O29 O 0.6897(10) 0.3204(17) 0.6179(10) 0.030(5) Uani 1 1 d . U
O30 O 0.7592(10) 0.5651(18) 0.7515(9) 0.030(5) Uani 1 1 d . U
O31 O 0.8028(11) 0.6372(17) 0.5869(10) 0.031(5) Uani 1 1 d . U
O32 O 0.6632(11) 0.4769(18) 0.4621(11) 0.034(5) Uani 1 1 d . U
O33 O 0.9126(12) 0.4835(19) 0.8573(10) 0.040(5) Uani 1 1 d . U
O34 O 0.8401(10) 0.4642(17) 0.5760(9) 0.026(4) Uani 1 1 d . U
O35 O 0.8905(10) 0.2982(18) 0.5593(10) 0.032(5) Uani 1 1 d . U
O36 O 0.7544(10) 0.4741(16) 0.6023(9) 0.022(4) Uani 1 1 d . U
O37 O 0.9575(11) 0.2965(18) 0.6651(9) 0.029(5) Uani 1 1 d . U
O38 O 0.7585(11) 0.4709(18) 0.4375(11) 0.036(5) Uani 1 1 d . U
O39 O 0.9586(10) 0.5853(15) 0.7549(9) 0.023(4) Uani 1 1 d . U
O40 O 0.8013(11) 0.4152(16) 0.8016(10) 0.032(5) Uani 1 1 d . U
O41 O 1.0011(11) 0.4645(19) 0.8212(10) 0.037(5) Uani 1 1 d . U
O42 O 0.7995(11) 0.5866(19) 0.5021(11) 0.038(5) Uani 1 1 d . U
O43 O 0.7573(11) 0.3223(17) 0.7233(10) 0.031(5) Uani 1 1 d . U
O44 O 0.9077(10) 0.5381(17) 0.5319(9) 0.026(5) Uani 1 1 d . U
O45 O 0.7990(10) 0.2547(17) 0.4996(8) 0.023(4) Uani 1 1 d . U
O46 O 0.7686(11) 0.2071(16) 0.6568(10) 0.032(5) Uani 1 1 d . U
O47 O 0.8741(12) 0.1939(15) 0.6285(10) 0.032(5) Uani 1 1 d . U
O48 O 1.0077(11) 0.3939(17) 0.7355(10) 0.032(5) Uani 1 1 d . U
O49 O 0.7626(11) 0.6224(15) 0.6644(10) 0.028(4) Uani 1 1 d . U
O50 O 0.8487(10) 0.3984(17) 0.4878(9) 0.027(5) Uani 1 1 d . U
O51 O 0.8238(10) 0.4707(16) 0.7135(9) 0.025(4) Uani 1 1 d . U
O52 O 0.9090(11) 0.6078(15) 0.6194(10) 0.027(4) Uani 1 1 d . U
O53 O 0.9574(11) 0.2525(17) 0.7520(9) 0.031(5) Uani 1 1 d . U
O54 O 0.8713(11) 0.5931(17) 0.7825(9) 0.030(5) Uani 1 1 d . U
O55 O 0.9134(11) 0.4183(17) 0.7674(9) 0.029(4) Uani 1 1 d . U
O56 O 0.9063(10) 0.4624(16) 0.6836(9) 0.024(4) Uani 1 1 d . U
O57 O 0.8608(10) 0.3229(15) 0.6994(9) 0.024(4) Uani 1 1 d . U
O58 O 0.7092(11) 0.6031(16) 0.5290(10) 0.029(5) Uani 1 1 d . U
O59 O 0.7517(10) 0.4223(16) 0.5209(9) 0.024(4) Uani 1 1 d . U
O60 O 0.6500(10) 0.4275(18) 0.5452(10) 0.032(5) Uani 1 1 d . U
O61 O 0.9563(11) 0.4254(17) 0.6044(10) 0.032(5) Uani 1 1 d . U
O62 O 0.7813(12) 0.123(2) -0.0571(11) 0.044(5) Uani 1 1 d . U
O63 O 0.6254(11) 0.080(2) 0.1818(11) 0.043(7) Uani 1 1 d . U
O64 O 0.8464(12) 0.2767(19) -0.0550(10) 0.039(6) Uani 1 1 d . U
O65 O 0.9502(12) 0.359(2) 0.1059(12) 0.047(7) Uani 1 1 d . U
O66 O 0.6211(12) 0.075(2) 0.0286(12) 0.048(7) Uani 1 1 d . U
O67 O 0.7125(13) -0.215(2) 0.0474(13) 0.055(8) Uani 1 1 d . U
O68 O 0.7185(13) -0.021(3) -0.0845(11) 0.057(8) Uani 1 1 d . U
O69 O 0.9491(15) -0.062(2) 0.3874(11) 0.055(8) Uani 1 1 d . U
O70 O 0.8435(11) 0.2876(17) 0.0994(11) 0.035(5) Uani 1 1 d . U
O71 O 0.7021(11) 0.2131(18) 0.1962(10) 0.034(5) Uani 1 1 d . U
O72 O 0.8913(10) 0.1111(17) 0.2229(9) 0.027(4) Uani 1 1 d . U
O73 O 0.7856(10) 0.1211(18) 0.0887(10) 0.031(5) Uani 1 1 d . U
O74 O 1.0503(11) 0.029(2) 0.2766(11) 0.047(7) Uani 1 1 d . U
O75 O 0.9504(12) 0.3616(18) 0.2517(10) 0.038(6) Uani 1 1 d . U
O76 O 0.7791(12) 0.109(2) 0.3453(12) 0.046(6) Uani 1 1 d . U
O77 O 0.7464(13) 0.381(2) 0.0575(13) 0.055(8) Uani 1 1 d . U
O78 O 0.9830(10) 0.1840(18) 0.2592(10) 0.032(5) Uani 1 1 d . U
O79 O 0.9067(12) 0.2422(18) 0.3004(10) 0.038(5) Uani 1 1 d . U
O80 O 0.6992(11) 0.215(2) 0.0482(11) 0.040(5) Uani 1 1 d . U
O81 O 1.0501(11) 0.032(2) 0.1241(11) 0.042(7) Uani 1 1 d . U
O82 O 0.8256(12) -0.1963(17) 0.0743(10) 0.034(5) Uani 1 1 d . U
O83 O 0.7872(12) 0.256(2) 0.2730(11) 0.040(5) Uani 1 1 d . U
O84 O 0.8355(13) -0.039(2) 0.3484(11) 0.046(6) Uani 1 1 d . U
O85 O 0.9809(11) 0.1833(17) 0.1121(11) 0.036(5) Uani 1 1 d . U
O86 O 0.7875(12) 0.244(2) 0.0165(11) 0.046(6) Uani 1 1 d . U
O87 O 0.9054(12) 0.100(2) 0.3693(11) 0.041(5) Uani 1 1 d . U
O88 O 0.7130(11) -0.0312(18) 0.0699(10) 0.031(5) Uani 1 1 d . U
O89 O 0.7161(11) -0.0297(19) 0.1779(11) 0.042(5) Uani 1 1 d . U
O90 O 0.7138(13) -0.215(2) 0.2000(13) 0.051(7) Uani 1 1 d . U
O91 O 0.7885(10) 0.1243(18) 0.1998(10) 0.029(4) Uani 1 1 d . U
O92 O 0.8916(12) 0.1099(18) -0.0269(12) 0.044(6) Uani 1 1 d . U
O93 O 0.9450(12) -0.0545(19) -0.0347(11) 0.041(7) Uani 1 1 d . U
O94 O 0.7172(12) 0.069(2) -0.0006(11) 0.043(6) Uani 1 1 d . U
O95 O 0.7683(11) -0.0923(19) 0.2633(10) 0.034(5) Uani 1 1 d . U
O96 O 0.9395(13) -0.2341(19) 0.2491(11) 0.042(6) Uani 1 1 d . U
O97 O 0.9311(11) 0.2543(15) 0.1751(10) 0.032(5) Uani 1 1 d . U
O98 O 0.7499(13) 0.383(2) 0.2110(11) 0.047(7) Uani 1 1 d . U
O99 O 0.8294(12) -0.0362(18) -0.0439(11) 0.041(5) Uani 1 1 d . U
O100 O 0.8267(12) -0.1979(17) 0.2201(11) 0.037(5) Uani 1 1 d . U
O101 O 0.9515(11) -0.0567(17) 0.2298(10) 0.031(5) Uani 1 1 d . U
O102 O 0.9368(12) -0.2360(19) 0.1007(12) 0.044(7) Uani 1 1 d . U
O103 O 0.9520(11) -0.0615(17) 0.1236(10) 0.029(5) Uani 1 1 d . U
O104 O 0.8892(10) 0.1078(16) 0.1124(9) 0.024(4) Uani 1 1 d . U
O105 O 0.7245(13) -0.042(2) 0.3372(11) 0.050(8) Uani 1 1 d . U
O106 O 0.8455(11) 0.2892(17) 0.2118(10) 0.031(5) Uani 1 1 d . U
O107 O 0.9568(11) 0.0363(19) 0.3070(10) 0.035(5) Uani 1 1 d . U
O108 O 0.9848(11) 0.0720(16) 0.1854(10) 0.032(5) Uani 1 1 d . U
O109 O 0.8342(10) -0.0298(16) 0.2048(10) 0.029(4) Uani 1 1 d . U
O110 O 0.7660(13) -0.1421(19) 0.1353(11) 0.043(6) Uani 1 1 d . U
O111 O 0.8953(11) -0.1061(16) 0.2915(10) 0.031(5) Uani 1 1 d . U
O112 O 0.7581(11) 0.2723(18) 0.1372(11) 0.036(5) Uani 1 1 d . U
O113 O 0.8888(10) -0.1541(19) 0.1620(10) 0.034(5) Uani 1 1 d . U
O114 O 0.8944(11) 0.2303(19) 0.0402(10) 0.037(5) Uani 1 1 d . U
O115 O 0.8335(10) -0.0323(17) 0.0993(10) 0.029(4) Uani 1 1 d . U
O116 O 0.7629(11) -0.0876(19) 0.0084(10) 0.032(5) Uani 1 1 d . U
O117 O 0.6890(10) 0.1050(16) 0.1202(10) 0.029(5) Uani 1 1 d . U
O118 O 0.8942(11) -0.0997(17) 0.0395(10) 0.032(5) Uani 1 1 d . U
O119 O 0.7214(11) 0.068(2) 0.2564(11) 0.039(5) Uani 1 1 d . U
O120 O 0.8348(11) 0.0695(17) 0.0281(9) 0.029(4) Uani 1 1 d . U
O121 O 0.9523(11) 0.0407(18) 0.0512(10) 0.033(5) Uani 1 1 d . U
O122 O 0.8376(11) 0.0616(16) 0.2820(10) 0.028(4) Uani 1 1 d . U
O1W O 0.9041(16) 0.172(2) 0.8849(11) 0.062(8) Uani 1 1 d . U
O2W O 0.8204(18) 0.455(3) 0.9071(12) 0.078(10) Uani 1 1 d D U
O3W O 0.9514(16) 0.353(3) 0.9415(12) 0.074(9) Uani 1 1 d . U
O4W O 0.7751(17) 0.232(3) 0.8554(13) 0.086(10) Uani 1 1 d . U
O5W O 0.8432(16) 0.406(2) 0.3385(15) 0.069(8) Uani 1 1 d . U
O6W O 0.8704(17) 0.179(3) 0.4455(13) 0.075(9) Uani 1 1 d . U
O7W O 0.9330(13) 0.317(3) 0.4131(13) 0.069(9) Uani 1 1 d . U
O8W O 0.631(2) 0.835(3) 0.3097(18) 0.106(15) Uiso 1 1 d . U
O9W O 0.6273(17) 0.621(3) 0.2662(15) 0.076(11) Uiso 1 1 d . U
O10W O 0.7343(16) 0.577(3) 0.3509(15) 0.072(11) Uiso 1 1 d . U
O11W O 0.720(2) 0.733(3) 0.2981(18) 0.105(15) Uiso 1 1 d . U
O12W O 0.6166(18) 0.750(3) 0.4103(16) 0.087(13) Uiso 1 1 d . U
O13W O 0.7295(17) 0.795(3) 0.3925(16) 0.084(12) Uiso 1 1 d . U
O14W O 0.6148(13) 0.543(2) 0.3701(12) 0.047(8) Uiso 1 1 d . U
N1 N 0.0516(14) 0.133(2) 0.6079(13) 0.077(14) Uiso 1 1 d D U
N2 N 0.5767(16) 0.217(3) 0.6957(14) 0.11(2) Uiso 1 1 d D U
N3 N 0.6305(16) 0.308(3) 0.2992(15) 0.097 Uiso 1 1 d D U
C1 C 0.073(2) 0.152(4) 0.6607(13) 0.107 Uiso 1 1 d D U
H1A H 0.094328 0.102433 0.676434 0.161 Uiso 1 1 calc R .
H1B H 0.095293 0.204740 0.665243 0.161 Uiso 1 1 calc R .
H1C H 0.042083 0.161317 0.674169 0.161 Uiso 1 1 calc R .
C2 C 0.018(2) 0.210(3) 0.583(2) 0.12(3) Uiso 1 1 d D U
H2A H 0.004470 0.196701 0.549039 0.181 Uiso 1 1 calc R .
H2B H -0.012962 0.219055 0.596125 0.181 Uiso 1 1 calc R .
H2C H 0.040248 0.262478 0.587198 0.181 Uiso 1 1 calc R .
C3 C 0.099(2) 0.117(4) 0.587(2) 0.138 Uiso 1 1 d D U
H3A H 0.121029 0.067991 0.603366 0.207 Uiso 1 1 calc R .
H3B H 0.086052 0.104054 0.553393 0.207 Uiso 1 1 calc R .
H3C H 0.122119 0.169916 0.591322 0.207 Uiso 1 1 calc R .
C4 C 0.016(2) 0.051(3) 0.601(2) 0.125 Uiso 1 1 d D U
H4A H 0.037248 0.001481 0.616817 0.188 Uiso 1 1 calc R .
H4B H -0.014748 0.061212 0.614150 0.188 Uiso 1 1 calc R .
H4C H 0.002546 0.038689 0.567019 0.188 Uiso 1 1 calc R .
C5 C 0.560(3) 0.133(3) 0.717(2) 0.129 Uiso 1 1 d D U
H5A H 0.524274 0.114981 0.698388 0.194 Uiso 1 1 calc R .
H5B H 0.586574 0.086990 0.716249 0.194 Uiso 1 1 calc R .
H5C H 0.559737 0.144261 0.749604 0.194 Uiso 1 1 calc R .
C6 C 0.577(2) 0.201(4) 0.6444(15) 0.09(2) Uiso 1 1 d D U
H6A H 0.540426 0.182710 0.626202 0.141 Uiso 1 1 calc R .
H6B H 0.586819 0.254799 0.630884 0.141 Uiso 1 1 calc R .
H6C H 0.602786 0.154713 0.643122 0.141 Uiso 1 1 calc R .
C7 C 0.536(2) 0.289(4) 0.697(2) 0.125 Uiso 1 1 d D U
H7A H 0.499437 0.270913 0.678639 0.187 Uiso 1 1 calc R .
H7B H 0.534958 0.299416 0.729976 0.187 Uiso 1 1 calc R .
H7C H 0.545854 0.343129 0.683887 0.187 Uiso 1 1 calc R .
C8 C 0.633(2) 0.245(5) 0.725(2) 0.19(5) Uiso 1 1 d D U
H8A H 0.632388 0.255493 0.757448 0.286 Uiso 1 1 calc R .
H8B H 0.659187 0.199355 0.723629 0.286 Uiso 1 1 calc R .
H8C H 0.643219 0.299441 0.711391 0.286 Uiso 1 1 calc R .
C9 C 0.606(3) 0.335(5) 0.2473(16) 0.142 Uiso 1 1 d D U
H9A H 0.631497 0.319276 0.228738 0.214 Uiso 1 1 calc R .
H9B H 0.571789 0.304884 0.234598 0.214 Uiso 1 1 calc R .
H9C H 0.600247 0.398546 0.245416 0.214 Uiso 1 1 calc R .
C10 C 0.591(2) 0.333(4) 0.328(2) 0.133 Uiso 1 1 d D U
H10A H 0.556573 0.303311 0.315392 0.199 Uiso 1 1 calc R .
H10B H 0.606475 0.315705 0.361144 0.199 Uiso 1 1 calc R .
H10C H 0.585384 0.396637 0.326608 0.199 Uiso 1 1 calc R .
C11 C 0.685(2) 0.355(4) 0.319(2) 0.144 Uiso 1 1 d D U
H11A H 0.709800 0.338434 0.299984 0.215 Uiso 1 1 calc R .
H11B H 0.679428 0.418236 0.317183 0.215 Uiso 1 1 calc R .
H11C H 0.700519 0.337304 0.351718 0.215 Uiso 1 1 calc R .
C12 C 0.640(3) 0.209(3) 0.302(3) 0.144 Uiso 1 1 d D U
H12A H 0.665141 0.193142 0.283194 0.216 Uiso 1 1 calc R .
H12B H 0.655380 0.191466 0.334754 0.216 Uiso 1 1 calc R .
H12C H 0.605456 0.178560 0.289070 0.216 Uiso 1 1 calc R .
O15W O 0.837(3) 0.751(6) 0.336(3) 0.19(3) Uiso 1 1 d . U
O16W O 0.004(3) 0.222(5) 0.016(3) 0.18(3) Uiso 1 1 d . U
O17W O 0.847(4) 0.470(6) 0.166(3) 0.22(4) Uiso 1 1 d . U
O18W O 0.801(3) 0.463(5) 0.9910(17) 0.18(3) Uiso 1 1 d D U
O19W O 0.522(3) 0.855(5) 0.390(3) 0.17(3) Uiso 1 1 d . U

loop_
_atom_site_aniso_label
_atom_site_aniso_U_11
_atom_site_aniso_U_22
_atom_site_aniso_U_33
_atom_site_aniso_U_23
_atom_site_aniso_U_13
_atom_site_aniso_U_12
W1 0.0344(10) 0.0278(8) 0.0231(9) -0.0030(7) 0.0044(8) -0.0054(7)
W2 0.0314(9) 0.0231(8) 0.0227(9) 0.0022(6) 0.0091(8) -0.0036(7)
W3 0.0261(9) 0.0294(8) 0.0240(9) -0.0014(7) 0.0106(7) -0.0002(7)
W4 0.0272(9) 0.0328(9) 0.0239(9) 0.0031(7) 0.0036(7) 0.0009(7)
W5 0.0286(9) 0.0236(8) 0.0269(9) 0.0019(6) 0.0084(8) 0.0038(7)
W6 0.0332(10) 0.0213(8) 0.0277(9) -0.0027(7) 0.0076(8) 0.0007(7)
W7 0.0286(9) 0.0227(8) 0.0253(9) -0.0015(6) 0.0072(7) -0.0052(6)
W8 0.0220(9) 0.0377(9) 0.0210(9) 0.0025(7) 0.0081(7) 0.0020(7)
W9 0.0341(10) 0.0255(8) 0.0251(9) -0.0030(7) 0.0102(8) 0.0047(7)
W10 0.0213(9) 0.0363(9) 0.0236(9) 0.0034(7) 0.0071(7) -0.0004(7)
W11 0.0290(9) 0.0269(8) 0.0267(9) 0.0027(7) 0.0045(8) -0.0090(7)
W12 0.0199(8) 0.0318(9) 0.0260(9) -0.0016(7) 0.0063(7) 0.0011(7)
W13 0.0303(9) 0.0216(8) 0.0279(9) -0.0002(7) 0.0070(8) 0.0048(7)
W14 0.0291(9) 0.0267(8) 0.0258(9) 0.0061(7) 0.0072(8) -0.0052(7)
W15 0.0251(9) 0.0367(9) 0.0262(9) -0.0030(7) 0.0026(8) -0.0028(7)
W16 0.0293(9) 0.0364(9) 0.0216(9) -0.0034(7) 0.0061(7) 0.0030(7)
W17 0.0311(10) 0.0318(9) 0.0237(9) 0.0041(7) 0.0035(8) 0.0025(7)
W18 0.0380(10) 0.0227(8) 0.0327(10) -0.0023(7) 0.0154(8) 0.0039(7)
W19 0.0373(10) 0.0253(8) 0.0367(10) 0.0009(7) 0.0196(9) -0.0041(7)
W20 0.0340(10) 0.0268(8) 0.0360(10) 0.0009(7) 0.0157(8) -0.0069(7)
W21 0.0319(10) 0.0266(8) 0.0333(10) -0.0051(7) 0.0152(8) -0.0047(7)
W22 0.0360(10) 0.0220(8) 0.0320(10) 0.0015(7) 0.0130(8) 0.0041(7)
W23 0.0389(11) 0.0285(9) 0.0321(10) -0.0033(7) 0.0097(8) -0.0079(7)
W24 0.0270(9) 0.0320(9) 0.0387(11) -0.0011(8) 0.0173(8) 0.0014(7)
W25 0.0234(9) 0.0327(9) 0.0343(10) -0.0021(7) 0.0088(8) 0.0003(7)
W26 0.0357(10) 0.0289(9) 0.0315(10) 0.0067(7) 0.0138(8) 0.0078(7)
W27 0.0332(10) 0.0263(8) 0.0335(10) 0.0006(7) 0.0159(8) 0.0054(7)
W28 0.0395(11) 0.0332(9) 0.0353(10) 0.0026(8) 0.0206(9) -0.0031(8)
W29 0.0399(11) 0.0345(9) 0.0271(10) 0.0006(7) 0.0103(8) 0.0041(8)
W30 0.0226(9) 0.0373(9) 0.0424(11) 0.0024(8) 0.0134(8) 0.0007(7)
W31 0.0261(10) 0.0443(11) 0.0358(11) 0.0032(8) 0.0054(8) 0.0011(8)
W32 0.0472(11) 0.0347(10) 0.0336(10) -0.0013(8) 0.0208(9) 0.0035(8)
W33 0.0488(11) 0.0337(9) 0.0295(10) 0.0071(8) 0.0188(9) 0.0041(8)
W34 0.0460(12) 0.0480(11) 0.0277(10) -0.0018(8) 0.0075(9) -0.0043(9)
La1 0.0417(15) 0.0347(13) 0.0261(14) 0.0032(11) 0.0121(12) -0.0021(11)
La2 0.0418(16) 0.0406(14) 0.0314(15) -0.0037(11) 0.0161(13) 0.0012(11)
La3 0.0438(17) 0.0495(17) 0.0413(17) 0.0116(13) 0.0031(14) -0.0069(13)
P1 0.017(2) 0.016(2) 0.017(2) 0.0000(12) 0.0045(13) -0.0006(12)
P2 0.018(2) 0.019(2) 0.018(2) -0.0001(12) 0.0051(13) -0.0006(12)
P3 0.022(5) 0.032(5) 0.013(5) 0.003(4) 0.006(4) 0.003(4)
P4 0.018(5) 0.022(4) 0.015(5) -0.001(4) 0.008(4) -0.001(3)
O1 0.056(16) 0.039(13) 0.018(12) -0.004(11) -0.006(12) -0.003(11)
O2 0.031(14) 0.032(12) 0.054(17) 0.015(12) 0.010(13) 0.009(10)
O3 0.031(12) 0.08(2) 0.040(16) -0.009(15) 0.022(13) -0.005(13)
O4 0.026(12) 0.032(13) 0.035(14) -0.007(10) 0.004(9) -0.006(9)
O5 0.042(15) 0.035(12) 0.059(19) -0.010(11) 0.012(13) 0.011(12)
O6 0.038(18) 0.035(12) 0.07(2) -0.012(12) 0.011(14) 0.004(10)
O7 0.037(14) 0.033(12) 0.046(18) 0.003(11) 0.004(12) -0.009(11)
O8 0.024(12) 0.065(17) 0.029(14) 0.005(13) 0.009(12) 0.014(12)
O9 0.047(16) 0.027(11) 0.031(14) -0.003(10) 0.016(13) 0.005(10)
O10 0.032(12) 0.037(14) 0.050(17) -0.007(14) 0.012(11) 0.003(10)
O11 0.047(16) 0.025(11) 0.039(16) -0.008(10) 0.013(14) -0.023(11)
O12 0.016(11) 0.057(17) 0.061(18) 0.015(15) 0.017(11) 0.001(10)
O13 0.044(17) 0.035(12) 0.031(15) -0.002(10) 0.002(14) 0.009(10)
O14 0.056(15) 0.030(10) 0.062(16) 0.027(11) 0.022(12) -0.003(10)
O15 0.027(12) 0.055(18) 0.051(17) -0.001(13) -0.004(11) -0.001(11)
O16 0.037(14) 0.050(14) 0.027(11) -0.006(10) 0.001(10) 0.004(11)
O17 0.036(14) 0.041(12) 0.021(12) -0.015(10) 0.004(10) -0.007(10)
O18 0.020(11) 0.039(11) 0.040(13) 0.002(9) 0.018(10) 0.003(8)
O19 0.045(11) 0.013(10) 0.042(13) -0.002(9) 0.017(10) 0.004(9)
O20 0.024(11) 0.046(13) 0.040(13) -0.025(10) 0.005(9) -0.007(9)
O21 0.029(10) 0.031(11) 0.014(11) 0.004(10) -0.003(9) -0.004(9)
O22 0.020(10) 0.020(7) 0.018(11) -0.002(7) 0.002(9) -0.002(7)
O23 0.021(10) 0.033(12) 0.040(10) -0.002(8) 0.018(8) 0.005(9)
O24 0.029(11) 0.032(10) 0.032(13) -0.002(9) 0.018(10) -0.006(8)
O25 0.027(12) 0.041(12) 0.032(11) -0.012(9) 0.004(9) -0.006(9)
O26 0.045(11) 0.009(9) 0.036(13) -0.012(9) 0.016(10) -0.006(8)
O27 0.034(11) 0.043(13) 0.033(12) -0.004(10) 0.008(10) 0.002(10)
O28 0.035(12) 0.037(13) 0.035(11) 0.003(9) 0.015(9) 0.009(9)
O29 0.027(13) 0.035(10) 0.033(12) -0.003(8) 0.016(11) -0.003(8)
O30 0.024(11) 0.047(11) 0.020(12) 0.006(9) 0.010(10) 0.013(8)
O31 0.035(10) 0.029(11) 0.035(13) 0.008(11) 0.020(10) 0.000(9)
O32 0.024(11) 0.037(11) 0.043(13) -0.001(9) 0.013(10) 0.009(8)
O33 0.051(14) 0.041(12) 0.027(12) -0.006(9) 0.008(11) 0.003(10)
O34 0.022(8) 0.032(9) 0.026(12) -0.006(8) 0.012(8) -0.010(7)
O35 0.011(11) 0.034(10) 0.042(15) 0.006(9) -0.007(9) 0.000(8)
O36 0.016(10) 0.029(9) 0.022(10) -0.004(8) 0.006(8) 0.002(7)
O37 0.031(12) 0.042(10) 0.014(11) -0.004(9) 0.006(10) -0.003(9)
O38 0.036(13) 0.034(10) 0.047(13) 0.010(9) 0.026(11) 0.015(9)
O39 0.016(11) 0.020(11) 0.029(10) -0.012(7) 0.001(8) -0.008(9)
O40 0.035(11) 0.024(11) 0.043(11) -0.011(9) 0.022(9) -0.004(9)
O41 0.032(12) 0.038(11) 0.036(13) -0.008(9) -0.001(10) -0.005(9)
O42 0.032(10) 0.044(14) 0.042(12) 0.004(9) 0.014(9) 0.006(9)
O43 0.030(12) 0.031(10) 0.031(13) -0.001(8) 0.008(10) 0.001(8)
O44 0.019(11) 0.039(10) 0.027(12) -0.004(8) 0.017(10) -0.008(8)
O45 0.024(11) 0.033(11) 0.011(9) -0.010(8) 0.002(8) -0.004(8)
O46 0.038(12) 0.023(12) 0.037(10) -0.008(8) 0.015(9) -0.013(9)
O47 0.054(13) 0.007(11) 0.032(10) -0.002(8) 0.005(9) 0.007(9)
O48 0.037(13) 0.022(12) 0.037(11) -0.008(8) 0.011(9) -0.007(9)
O49 0.037(11) 0.017(11) 0.036(10) 0.002(8) 0.020(8) -0.010(9)
O50 0.027(10) 0.032(12) 0.025(11) -0.002(8) 0.011(8) -0.002(8)
O51 0.018(8) 0.024(9) 0.031(12) -0.006(8) 0.004(8) -0.004(6)
O52 0.033(10) 0.014(11) 0.036(10) 0.000(7) 0.014(8) -0.014(9)
O53 0.042(12) 0.027(11) 0.018(10) 0.009(8) 0.002(9) 0.011(8)
O54 0.034(10) 0.037(12) 0.022(10) -0.010(8) 0.015(8) -0.008(9)
O55 0.031(10) 0.031(10) 0.022(7) -0.004(8) 0.002(7) -0.005(8)
O56 0.022(10) 0.026(9) 0.022(10) -0.003(7) 0.002(8) -0.016(7)
O57 0.029(10) 0.014(7) 0.028(12) 0.001(7) 0.006(9) 0.001(7)
O58 0.036(12) 0.023(11) 0.032(10) 0.007(8) 0.018(9) 0.000(9)
O59 0.021(9) 0.033(10) 0.017(7) -0.004(7) 0.002(6) -0.001(7)
O60 0.016(11) 0.037(12) 0.041(11) 0.002(9) 0.005(9) 0.000(10)
O61 0.021(10) 0.038(13) 0.041(10) -0.002(8) 0.014(8) -0.009(9)
O62 0.048(13) 0.041(12) 0.039(13) 0.016(10) 0.005(10) 0.021(9)
O63 0.027(12) 0.053(17) 0.049(17) 0.012(15) 0.011(10) 0.007(10)
O64 0.053(19) 0.044(13) 0.019(12) -0.002(11) 0.008(12) 0.004(11)
O65 0.044(16) 0.044(12) 0.057(19) 0.007(12) 0.022(16) -0.008(11)
O66 0.025(13) 0.054(17) 0.052(17) 0.003(15) -0.010(11) 0.009(10)
O67 0.047(14) 0.045(14) 0.08(2) -0.017(15) 0.028(15) -0.020(14)
O68 0.055(14) 0.10(2) 0.022(12) 0.010(12) 0.019(11) -0.013(15)
O69 0.073(17) 0.062(19) 0.023(13) 0.000(12) -0.001(12) 0.030(16)
O70 0.037(11) 0.023(11) 0.050(14) -0.003(11) 0.020(9) 0.009(8)
O71 0.030(11) 0.044(11) 0.032(13) 0.009(9) 0.013(10) 0.007(8)
O72 0.017(8) 0.031(9) 0.032(13) -0.009(8) 0.008(8) -0.007(7)
O73 0.024(9) 0.037(10) 0.035(13) -0.006(9) 0.011(9) 0.000(7)
O74 0.025(12) 0.08(2) 0.029(15) -0.014(14) -0.006(10) 0.007(11)
O75 0.050(15) 0.033(11) 0.033(16) -0.009(10) 0.013(13) -0.014(11)
O76 0.041(13) 0.045(11) 0.060(14) -0.004(11) 0.027(11) -0.010(10)
O77 0.053(17) 0.036(13) 0.09(2) 0.021(13) 0.042(18) 0.015(11)
O78 0.019(11) 0.040(11) 0.034(13) -0.012(9) -0.002(9) -0.012(8)
O79 0.050(14) 0.034(13) 0.033(11) -0.003(9) 0.017(10) 0.007(11)
O80 0.032(12) 0.047(12) 0.040(14) 0.001(10) 0.007(10) 0.000(9)
O81 0.026(12) 0.058(17) 0.047(17) 0.005(15) 0.020(11) 0.008(10)
O82 0.048(11) 0.020(11) 0.033(13) -0.002(9) 0.008(9) 0.005(9)
O83 0.033(12) 0.047(15) 0.043(11) 0.005(9) 0.012(9) 0.014(11)
O84 0.049(12) 0.056(15) 0.034(13) 0.005(10) 0.013(10) -0.005(10)
O85 0.036(12) 0.031(11) 0.048(14) -0.004(9) 0.027(11) -0.004(9)
O86 0.041(13) 0.053(15) 0.045(13) 0.010(10) 0.015(11) 0.014(13)
O87 0.043(13) 0.049(12) 0.035(13) -0.002(9) 0.017(10) 0.012(10)
O88 0.027(11) 0.039(10) 0.024(13) -0.014(8) 0.003(10) 0.000(8)
O89 0.029(12) 0.038(11) 0.054(14) 0.011(10) 0.003(12) 0.004(9)
O90 0.052(14) 0.043(14) 0.07(2) 0.000(13) 0.033(16) -0.016(13)
O91 0.023(8) 0.035(10) 0.033(11) 0.003(8) 0.011(8) 0.007(7)
O92 0.041(13) 0.031(11) 0.070(16) 0.024(10) 0.034(12) 0.011(9)
O93 0.049(15) 0.050(16) 0.031(15) -0.006(12) 0.022(14) 0.015(13)
O94 0.042(12) 0.050(15) 0.030(12) 0.003(10) -0.001(10) 0.007(12)
O95 0.028(14) 0.046(12) 0.032(11) 0.007(9) 0.016(9) 0.002(9)
O96 0.054(15) 0.037(12) 0.037(16) 0.009(12) 0.014(13) 0.010(12)
O97 0.043(14) 0.011(11) 0.045(10) -0.005(8) 0.015(9) 0.002(10)
O98 0.056(18) 0.042(13) 0.046(17) 0.002(11) 0.020(17) 0.012(11)
O99 0.055(12) 0.028(12) 0.041(13) -0.009(10) 0.015(10) 0.011(9)
O100 0.045(11) 0.023(11) 0.048(14) 0.006(10) 0.021(9) -0.002(9)
O101 0.029(11) 0.034(10) 0.037(14) -0.007(9) 0.019(11) 0.007(9)
O102 0.049(15) 0.033(12) 0.06(2) -0.003(11) 0.022(15) 0.014(11)
O103 0.030(10) 0.031(10) 0.035(12) -0.001(9) 0.023(10) 0.004(8)
O104 0.025(8) 0.023(9) 0.027(10) -0.001(8) 0.011(7) 0.003(6)
O105 0.059(16) 0.066(18) 0.035(17) 0.002(13) 0.030(15) -0.028(15)
O106 0.037(10) 0.028(11) 0.030(12) -0.007(10) 0.011(8) -0.001(8)
O107 0.033(11) 0.043(14) 0.025(12) -0.014(9) 0.003(10) -0.005(10)
O108 0.034(13) 0.027(12) 0.036(10) -0.002(8) 0.012(8) 0.020(10)
O109 0.036(10) 0.020(7) 0.040(12) 0.006(7) 0.025(10) -0.003(7)
O110 0.067(18) 0.037(15) 0.030(11) 0.001(8) 0.020(10) -0.002(10)
O111 0.044(15) 0.018(10) 0.031(10) 0.009(8) 0.011(9) -0.001(9)
O112 0.033(13) 0.036(13) 0.041(11) 0.001(8) 0.014(9) 0.007(11)
O113 0.018(13) 0.054(16) 0.030(10) 0.001(8) 0.006(8) 0.003(9)
O114 0.037(11) 0.048(14) 0.036(11) 0.014(9) 0.028(9) 0.000(10)
O115 0.030(10) 0.027(7) 0.028(12) -0.004(8) 0.006(9) 0.001(7)
O116 0.023(14) 0.048(12) 0.022(11) -0.011(9) -0.001(9) 0.004(9)
O117 0.020(11) 0.018(11) 0.048(11) 0.003(8) 0.007(8) 0.008(10)
O118 0.034(14) 0.026(11) 0.037(11) -0.007(9) 0.012(9) 0.006(8)
O119 0.026(11) 0.054(15) 0.045(11) 0.013(10) 0.020(9) 0.007(11)
O120 0.038(10) 0.034(10) 0.019(8) 0.001(7) 0.017(8) 0.007(8)
O121 0.034(11) 0.039(13) 0.032(11) 0.003(8) 0.022(9) 0.002(10)
O122 0.028(10) 0.030(11) 0.031(8) 0.007(8) 0.016(8) 0.004(9)
O1W 0.10(2) 0.061(16) 0.034(17) 0.017(13) 0.043(16) 0.021(15)
O2W 0.13(3) 0.08(2) 0.044(17) 0.016(16) 0.05(2) 0.04(2)
O3W 0.09(2) 0.10(3) 0.023(14) 0.018(13) 0.001(14) -0.019(18)
O4W 0.087(19) 0.14(3) 0.03(2) 0.016(18) 0.019(17) -0.03(2)
O5W 0.09(2) 0.032(15) 0.10(3) -0.012(12) 0.042(18) 0.000(13)
O6W 0.10(2) 0.09(2) 0.037(15) 0.000(14) 0.011(14) 0.047(16)
O7W 0.038(15) 0.10(2) 0.066(19) -0.044(18) 0.012(14) 0.006(15)

loop_
_atom_type_symbol
_atom_type_description
_atom_type_scat_dispersion_real
_atom_type_scat_dispersion_imag
_atom_type_scat_source
C C 0.0033 0.0016 'International Tables Vol C Tables 4.2.6.8 and 6.1.1.4'
H H 0.0000 0.0000 'International Tables Vol C Tables 4.2.6.8 and 6.1.1.4'
La La -0.2871 2.4523 'International Tables Vol C Tables 4.2.6.8 and 6.1.1.4'
N N 0.0061 0.0033 'International Tables Vol C Tables 4.2.6.8 and 6.1.1.4'
O O 0.0106 0.0060 'International Tables Vol C Tables 4.2.6.8 and 6.1.1.4'
P P 0.1023 0.0942 'International Tables Vol C Tables 4.2.6.8 and 6.1.1.4'
W W -0.8490 6.8722 'International Tables Vol C Tables 4.2.6.8 and 6.1.1.4'

loop_
_geom_angle_atom_site_label_1
_geom_angle_atom_site_label_2
_geom_angle_atom_site_label_3
_geom_angle
_geom_angle_site_symmetry_1
_geom_angle_site_symmetry_3
O1 W1 O33 99.9(14) . .
O1 W1 O39 95.5(12) . .
O1 W1 O41 100.8(13) . .
O1 W1 O54 101.5(13) . .
O1 W1 O55 170.6(12) . .
O33 W1 O39 163.7(12) . .
O33 W1 O41 97.3(13) . .
O33 W1 O54 93.3(12) . .
O33 W1 O55 85.3(11) . .
O39 W1 O55 80.2(9) . .
O41 W1 O39 84.8(11) . .
O41 W1 O54 153.2(11) . .
O41 W1 O55 70.7(11) . .
O54 W1 O39 78.4(10) . .
O54 W1 O55 85.9(10) . .
O2 W2 O19 100.7(11) . .
O2 W2 O28 99.2(14) . .
O2 W2 O43 102.3(11) . .
O2 W2 O46 93.5(12) . .
O2 W2 O57 171.1(12) . .
O19 W2 O43 153.2(11) . .
O19 W2 O46 82.8(11) . .
O19 W2 O57 72.6(9) . .
O28 W2 O19 95.1(12) . .
O28 W2 O43 94.5(12) . .
O28 W2 O46 167.3(11) . .
O28 W2 O57 87.4(11) . .
O43 W2 O46 82.3(11) . .
O43 W2 O57 83.0(9) . .
O46 W2 O57 80.0(9) . .
O3 W3 O23 91.0(13) . .
O3 W3 O30 100.7(13) . .
O3 W3 O40 101.8(14) . .
O3 W3 O43 101.3(14) . .
O3 W3 O51 170.0(13) . .
O23 W3 O51 80.5(9) . .
O30 W3 O23 84.5(11) . .
O30 W3 O51 73.3(9) . .
O40 W3 O23 166.9(10) . .
O40 W3 O30 95.5(11) . .
O40 W3 O43 93.4(12) . .
O40 W3 O51 86.9(10) . .
O43 W3 O23 81.4(11) . .
O43 W3 O30 154.0(10) . .
O43 W3 O51 82.9(9) . .
O4 W4 O27 105.5(13) . .
O4 W4 O41 99.2(12) . .
O4 W4 O48 89.6(12) . .
O4 W4 O53 100.6(12) . .
O4 W4 O55 166.4(11) . .
O27 W4 O41 94.6(13) . .
O27 W4 O48 164.9(12) . .
O27 W4 O53 97.1(12) . .
O27 W4 O55 85.4(12) . .
O41 W4 O48 83.6(11) . .
O41 W4 O55 71.4(11) . .
O48 W4 O55 79.8(10) . .
O53 W4 O41 153.4(12) . .
O53 W4 O48 78.9(10) . .
O53 W4 O55 85.8(10) . .
O5 W5 O19 101.0(13) . .
O5 W5 O37 99.4(13) . .
O5 W5 O47 95.5(13) . .
O5 W5 O53 98.3(13) . .
O5 W5 O57 174.2(12) . .
O19 W5 O57 73.8(9) . .
O37 W5 O19 159.6(10) . .
O37 W5 O57 85.9(9) . .
O47 W5 O19 90.2(12) . .
O47 W5 O37 87.2(11) . .
O47 W5 O53 165.5(10) . .
O47 W5 O57 87.2(10) . .
O53 W5 O19 91.5(12) . .
O53 W5 O37 86.3(11) . .
O53 W5 O57 79.5(10) . .
O6 W6 O21 101.7(13) . .
O6 W6 O30 100.2(13) . .
O6 W6 O49 98.0(14) . .
O6 W6 O51 174.1(13) . .
O6 W6 O54 96.9(14) . .
O21 W6 O30 157.7(11) . .
O21 W6 O49 85.5(10) . .
O21 W6 O51 83.5(9) . .
O21 W6 O54 88.7(10) . .
O30 W6 O51 74.8(9) . .
O49 W6 O30 87.9(10) . .
O49 W6 O51 85.2(10) . .
O54 W6 O30 92.2(11) . .
O54 W6 O49 164.8(10) . .
O54 W6 O51 80.2(10) . .
O7 W7 O22 172.2(11) . .
O7 W7 O25 98.2(13) . .
O7 W7 O26 99.1(12) . .
O7 W7 O29 101.6(12) . .
O7 W7 O46 100.1(13) . .
O25 W7 O22 77.9(9) . .
O26 W7 O22 73.9(9) . .
O26 W7 O25 84.7(11) . .
O29 W7 O22 84.8(9) . .
O29 W7 O25 83.8(12) . .
O29 W7 O26 157.5(10) . .
O46 W7 O22 83.9(10) . .
O46 W7 O25 161.7(11) . .
O46 W7 O26 92.6(12) . .
O46 W7 O29 92.4(12) . .
O8 W8 O34 173.0(12) . .
O8 W8 O35 101.4(13) . .
O8 W8 O44 100.4(12) . .
O8 W8 O50 96.4(12) . .
O8 W8 O61 100.3(12) . .
O35 W8 O34 84.1(10) . .
O35 W8 O44 157.6(10) . .
O35 W8 O50 83.7(11) . .
O44 W8 O34 73.9(9) . .
O50 W8 O34 79.6(9) . .
O50 W8 O44 88.5(11) . .
O61 W8 O34 84.1(10) . .
O61 W8 O35 89.6(12) . .
O61 W8 O44 91.9(11) . .
O61 W8 O50 162.9(10) . .
O9 W9 O22 174.7(11) . .
O9 W9 O26 100.7(11) . .
O9 W9 O35 101.4(12) . .
O9 W9 O45 96.2(12) . .
O9 W9 O47 99.0(12) . .
O26 W9 O22 74.2(8) . .
O26 W9 O45 90.1(11) . .
O26 W9 O47 91.3(12) . .
O35 W9 O22 83.6(10) . .
O35 W9 O26 157.8(10) . .
O35 W9 O45 84.7(11) . .
O35 W9 O47 88.1(12) . .
O45 W9 O22 82.5(9) . .
O45 W9 O47 164.2(10) . .
O47 W9 O22 82.8(9) . .
O10 W10 O24 98.6(12) . .
O10 W10 O37 102.1(12) . .
O10 W10 O48 98.7(13) . .
O10 W10 O56 173.4(11) . .
O10 W10 O61 95.6(12) . .
O24 W10 O37 158.6(11) . .
O24 W10 O56 74.9(9) . .
O24 W10 O61 87.9(11) . .
O37 W10 O56 84.4(9) . .
O37 W10 O61 84.7(11) . .
O48 W10 O24 93.9(11) . .
O48 W10 O37 88.4(11) . .
O48 W10 O56 82.5(11) . .
O48 W10 O61 165.2(11) . .
O61 W10 O56 83.8(9) . .
O11 W11 O21 105.3(12) . .
O11 W11 O24 98.6(12) . .
O11 W11 O39 102.1(12) . .
O11 W11 O52 93.1(12) . .
O11 W11 O56 172.1(11) . .
O21 W11 O24 154.4(11) . .
O21 W11 O52 83.9(10) . .
O21 W11 O56 80.3(10) . .
O24 W11 O52 85.8(11) . .
O24 W11 O56 75.1(9) . .
O39 W11 O21 87.7(10) . .
O39 W11 O24 96.3(11) . .
O39 W11 O52 164.2(9) . .
O39 W11 O56 83.6(9) . .
O52 W11 O56 81.8(9) . .
O12 W12 O18 99.5(12) . .
O12 W12 O23 104.6(13) . .
O12 W12 O29 101.4(12) . .
O12 W12 O36 170.0(12) . .
O12 W12 O60 94.3(13) . .
O18 W12 O29 156.9(10) . .
O18 W12 O36 73.1(9) . .
O18 W12 O60 84.7(11) . .
O23 W12 O18 92.5(12) . .
O23 W12 O29 91.7(12) . .
O23 W12 O36 82.8(9) . .
O23 W12 O60 161.2(10) . .
O29 W12 O36 85.0(9) . .
O29 W12 O60 84.1(11) . .
O60 W12 O36 78.6(9) . .
O13 W13 O18 99.9(12) . .
O13 W13 O31 103.8(12) . .
O13 W13 O36 173.2(11) . .
O13 W13 O49 98.9(12) . .
O13 W13 O58 95.3(12) . .
O18 W13 O36 73.5(9) . .
O18 W13 O58 87.7(11) . .
O31 W13 O18 155.4(11) . .
O31 W13 O36 82.6(9) . .
O31 W13 O49 91.7(11) . .
O31 W13 O58 83.8(11) . .
O49 W13 O18 91.0(11) . .
O49 W13 O36 82.9(9) . .
O49 W13 O58 165.8(10) . .
O58 W13 O36 83.1(10) . .
O14 W14 O31 103.1(12) . .
O14 W14 O34 172.3(13) . .
O14 W14 O42 95.4(14) . .
O14 W14 O44 99.0(12) . .
O14 W14 O52 100.5(13) . .
O31 W14 O34 82.1(9) . .
O31 W14 O42 81.6(12) . .
O31 W14 O44 156.5(11) . .
O42 W14 O34 79.6(11) . .
O44 W14 O34 75.2(9) . .
O44 W14 O42 88.3(11) . .
O52 W14 O31 90.1(12) . .
O52 W14 O34 85.0(9) . .
O52 W14 O42 163.4(11) . .
O52 W14 O44 93.8(11) . .
O15 W15 O20 98.0(13) . .
O15 W15 O25 105.8(13) . .
O15 W15 O32 98.7(14) . .
O15 W15 O59 166.5(12) . .
O15 W15 O60 107.1(13) . .
O20 W15 O59 71.7(9) . .
O25 W15 O20 87.9(12) . .
O25 W15 O32 154.9(11) . .
O25 W15 O59 83.0(10) . .
O25 W15 O60 90.3(12) . .
O32 W15 O20 83.5(12) . .
O32 W15 O59 71.9(10) . .
O60 W15 O20 154.3(11) . .
O60 W15 O32 87.4(11) . .
O60 W15 O59 82.6(10) . .
O16 W16 O20 101.0(13) . .
O16 W16 O38 104.4(13) . .
O16 W16 O45 100.4(12) . .
O16 W16 O50 104.3(12) . .
O16 W16 O59 172.3(11) . .
O20 W16 O38 90.5(12) . .
O20 W16 O45 88.8(12) . .
O20 W16 O50 154.5(11) . .
O20 W16 O59 72.4(10) . .
O38 W16 O45 154.9(11) . .
O38 W16 O50 86.1(12) . .
O38 W16 O59 72.1(10) . .
O45 W16 O59 83.8(9) . .
O50 W16 O45 83.8(11) . .
O50 W16 O59 82.5(9) . .
O17 W17 O32 101.4(12) . .
O17 W17 O38 99.3(12) . .
O17 W17 O42 102.0(13) . .
O17 W17 O58 102.2(11) . .
O17 W17 O59 169.1(10) . .
O32 W17 O59 71.6(10) . .
O38 W17 O32 87.6(11) . .
O38 W17 O59 72.5(10) . .
O42 W17 O32 156.4(12) . .
O42 W17 O38 85.7(12) . .
O42 W17 O58 87.9(12) . .
O42 W17 O59 84.7(11) . .
O58 W17 O32 90.2(11) . .
O58 W17 O38 158.4(11) . .
O58 W17 O59 86.4(9) . .
O82 W18 O115 73.9(10) . .
O82 W18 O118 88.0(12) . .
O102 W18 O82 100.2(13) . .
O102 W18 O103 98.6(13) . .
O102 W18 O113 100.5(14) . .
O102 W18 O115 174.1(13) . .
O102 W18 O118 98.2(13) . .
O103 W18 O82 160.6(11) . .
O103 W18 O115 87.3(10) . .
O103 W18 O118 84.4(12) . .
O113 W18 O82 92.6(12) . .
O113 W18 O103 88.9(12) . .
O113 W18 O115 80.2(11) . .
O113 W18 O118 160.9(12) . .
O118 W18 O115 81.6(10) . .
O65 W19 O70 102.9(13) . .
O65 W19 O85 97.6(12) . .
O65 W19 O97 99.1(13) . .
O65 W19 O104 169.8(11) . .
O65 W19 O114 96.3(13) . .
O70 W19 O85 156.6(11) . .
O70 W19 O104 85.5(10) . .
O70 W19 O114 80.8(11) . .
O85 W19 O104 73.1(9) . .
O85 W19 O114 85.7(12) . .
O97 W19 O70 94.3(12) . .
O97 W19 O85 93.6(12) . .
O97 W19 O104 85.9(10) . .
O97 W19 O114 164.6(11) . .
O114 W19 O104 79.2(10) . .
O89 W20 O100 156.4(11) . .
O89 W20 O109 83.7(11) . .
O89 W20 O110 84.3(13) . .
O90 W20 O89 104.0(14) . .
O90 W20 O95 99.2(14) . .
O90 W20 O100 98.5(13) . .
O90 W20 O109 171.5(12) . .
O90 W20 O110 96.7(14) . .
O95 W20 O89 90.7(13) . .
O95 W20 O100 92.6(12) . .
O95 W20 O109 83.9(10) . .
O95 W20 O110 164.0(12) . .
O100 W20 O109 73.4(10) . .
O100 W20 O110 86.2(13) . .
O110 W20 O109 80.5(11) . .
O75 W21 O72 167.1(10) . .
O75 W21 O78 100.6(13) . .
O75 W21 O79 101.6(13) . .
O75 W21 O97 88.8(11) . .
O75 W21 O106 101.2(13) . .
O78 W21 O72 71.4(10) . .
O78 W21 O97 83.1(11) . .
O78 W21 O106 154.6(11) . .
O79 W21 O72 89.3(11) . .
O79 W21 O78 93.4(12) . .
O79 W21 O97 169.5(11) . .
O79 W21 O106 94.8(12) . .
O97 W21 O72 80.2(9) . .
O106 W21 O72 84.7(10) . .
O106 W21 O97 84.6(11) . .
O96 W22 O100 101.3(13) . .
O96 W22 O101 100.5(13) . .
O96 W22 O109 173.4(13) . .
O96 W22 O111 100.3(13) . .
O96 W22 O113 96.9(13) . .
O100 W22 O109 73.4(10) . .
O100 W22 O113 85.3(11) . .
O101 W22 O100 156.7(12) . .
O101 W22 O109 84.3(10) . .
O101 W22 O113 83.9(11) . .
O111 W22 O100 92.4(12) . .
O111 W22 O101 91.9(11) . .
O111 W22 O109 83.9(11) . .
O111 W22 O113 162.8(12) . .
O113 W22 O109 79.1(10) . .
O67 W23 O82 98.3(13) . .
O67 W23 O88 103.7(14) . .
O67 W23 O110 102.2(15) . .
O67 W23 O115 170.2(12) . .
O67 W23 O116 95.2(14) . .
O82 W23 O115 72.1(10) . .
O82 W23 O116 87.6(11) . .
O88 W23 O82 157.2(11) . .
O88 W23 O115 85.6(10) . .
O88 W23 O116 84.4(11) . .
O110 W23 O82 92.8(13) . .
O110 W23 O88 88.6(12) . .
O110 W23 O115 80.8(11) . .
O110 W23 O116 162.4(12) . .
O116 W23 O115 82.6(10) . .
O81 W24 O85 100.8(13) . .
O81 W24 O103 99.7(12) . .
O81 W24 O104 173.9(12) . .
O81 W24 O108 99.4(13) . .
O81 W24 O121 97.4(12) . .
O85 W24 O103 159.4(11) . .
O85 W24 O104 73.1(10) . .
O85 W24 O121 91.3(12) . .
O103 W24 O104 86.4(9) . .
O108 W24 O85 90.0(11) . .
O108 W24 O103 88.4(11) . .
O108 W24 O104 81.3(10) . .
O108 W24 O121 162.6(11) . .
O121 W24 O103 84.3(11) . .
O121 W24 O104 82.6(10) . .
O74 W25 O72 172.3(12) . .
O74 W25 O78 101.1(14) . .
O74 W25 O101 100.1(14) . .
O74 W25 O107 95.6(13) . .
O74 W25 O108 98.2(12) . .
O78 W25 O72 72.1(10) . .
O78 W25 O107 93.3(11) . .
O78 W25 O108 90.6(11) . .
O101 W25 O72 86.8(10) . .
O101 W25 O78 158.7(11) . .
O101 W25 O107 86.0(11) . .
O101 W25 O108 85.0(11) . .
O107 W25 O72 81.3(10) . .
O107 W25 O108 164.6(12) . .
O108 W25 O72 85.7(10) . .
O70 W26 O73 85.3(10) . .
O70 W26 O80 157.9(11) . .
O70 W26 O86 81.1(12) . .
O77 W26 O70 101.0(13) . .
O77 W26 O73 169.3(15) . .
O77 W26 O80 97.3(15) . .
O77 W26 O86 92.3(14) . .
O77 W26 O112 102.2(14) . .
O80 W26 O73 74.8(11) . .
O80 W26 O86 86.0(13) . .
O86 W26 O73 80.1(11) . .
O112 W26 O70 93.0(12) . .
O112 W26 O73 85.9(10) . .
O112 W26 O80 95.1(12) . .
O112 W26 O86 165.2(12) . .
O71 W27 O91 72.7(10) . .
O71 W27 O112 82.7(11) . .
O83 W27 O71 96.3(13) . .
O83 W27 O91 89.9(12) . .
O83 W27 O106 93.2(12) . .
O83 W27 O112 169.8(12) . .
O98 W27 O71 100.7(13) . .
O98 W27 O83 98.0(14) . .
O98 W27 O91 170.3(13) . .
O98 W27 O106 100.9(13) . .
O98 W27 O112 92.1(13) . .
O106 W27 O71 155.0(11) . .
O106 W27 O91 84.2(10) . .
O106 W27 O112 83.9(11) . .
O112 W27 O91 80.1(10) . .
O76 W28 O84 92.4(15) . .
O76 W28 O95 167.7(11) . .
O76 W28 O119 94.8(15) . .
O76 W28 O122 85.8(11) . .
O84 W28 O95 84.2(12) . .
O84 W28 O122 71.7(11) . .
O95 W28 O122 82.0(9) . .
O105 W28 O76 100.1(14) . .
O105 W28 O84 97.3(15) . .
O105 W28 O95 92.0(13) . .
O105 W28 O119 104.4(14) . .
O105 W28 O122 167.8(14) . .
O119 W28 O84 155.5(11) . .
O119 W28 O95 83.7(12) . .
O119 W28 O122 85.5(10) . .
O69 W29 O84 100.7(16) . .
O69 W29 O87 100.7(15) . .
O69 W29 O107 101.1(15) . .
O69 W29 O111 95.3(13) . .
O69 W29 O122 171.0(14) . .
O84 W29 O111 84.7(12) . .
O84 W29 O122 70.5(11) . .
O87 W29 O84 94.6(13) . .
O87 W29 O107 93.2(12) . .
O87 W29 O111 163.8(12) . .
O87 W29 O122 82.5(12) . .
O107 W29 O84 155.0(13) . .
O107 W29 O111 81.3(10) . .
O107 W29 O122 87.1(10) . .
O111 W29 O122 82.1(10) . .
O63 W30 O71 98.3(13) . .
O63 W30 O89 104.6(13) . .
O63 W30 O91 169.4(13) . .
O63 W30 O117 97.7(13) . .
O63 W30 O119 98.1(13) . .
O71 W30 O91 71.7(10) . .
O71 W30 O119 90.0(12) . .
O89 W30 O71 157.1(11) . .
O89 W30 O91 85.6(11) . .
O89 W30 O117 86.5(12) . .
O89 W30 O119 87.9(13) . .
O117 W30 O71 89.3(11) . .
O117 W30 O91 85.8(10) . .
O117 W30 O119 164.1(10) . .
O119 W30 O91 78.9(10) . .
O66 W31 O73 173.5(12) . .
O66 W31 O80 100.8(13) . .
O66 W31 O88 102.1(13) . .
O66 W31 O94 98.8(14) . .
O66 W31 O117 99.7(13) . .
O80 W31 O73 72.8(11) . .
O88 W31 O73 84.3(10) . .
O88 W31 O80 156.9(12) . .
O88 W31 O94 84.2(12) . .
O88 W31 O117 89.5(10) . .
O94 W31 O73 80.4(11) . .
O94 W31 O80 89.2(12) . .
O117 W31 O73 81.5(10) . .
O117 W31 O80 89.8(11) . .
O117 W31 O94 161.3(12) . .
O92 W32 O99 89.3(13) . .
O92 W32 O118 154.3(11) . .
O92 W32 O120 70.2(10) . .
O92 W32 O121 87.4(14) . .
O93 W32 O92 103.8(13) . .
O93 W32 O99 101.4(13) . .
O93 W32 O118 101.7(12) . .
O93 W32 O120 171.4(12) . .
O93 W32 O121 101.8(13) . .
O99 W32 O120 72.8(10) . .
O118 W32 O99 88.9(12) . .
O118 W32 O120 84.8(9) . .
O121 W32 O99 156.7(11) . .
O121 W32 O118 84.1(12) . .
O121 W32 O120 84.3(10) . .
O62 W33 O120 73.1(11) . .
O64 W33 O62 97.2(13) . .
O64 W33 O86 106.8(13) . .
O64 W33 O92 97.4(12) . .
O64 W33 O114 103.9(13) . .
O64 W33 O120 164.5(11) . .
O86 W33 O62 89.9(13) . .
O86 W33 O92 155.6(12) . .
O86 W33 O120 85.6(11) . .
O92 W33 O62 83.9(12) . .
O92 W33 O120 70.0(9) . .
O114 W33 O62 158.2(11) . .
O114 W33 O86 89.5(13) . .
O114 W33 O92 87.7(13) . .
O114 W33 O120 85.1(11) . .
O62 W34 O99 88.1(12) . .
O62 W34 O116 159.2(13) . .
O62 W34 O120 73.9(11) . .
O68 W34 O62 97.7(15) . .
O68 W34 O94 104.1(15) . .
O68 W34 O99 99.8(15) . .
O68 W34 O116 103.0(14) . .
O68 W34 O120 169.1(11) . .
O94 W34 O62 91.3(13) . .
O94 W34 O99 155.9(13) . .
O94 W34 O116 85.5(12) . .
O94 W34 O120 83.4(11) . .
O99 W34 O116 86.6(12) . .
O99 W34 O120 73.3(11) . .
O116 W34 O120 85.3(10) . .
O27 La1 O33 70.6(9) . .
O27 La1 O64 126.8(9) . 1_556
O27 La1 O1W 68.8(10) . .
O27 La1 O2W 140.9(12) . .
O27 La1 O3W 71.5(11) . .
O27 La1 O4W 131.6(12) . .
O28 La1 O27 71.8(9) . .
O28 La1 O33 109.5(9) . .
O28 La1 O64 124.5(9) . 1_556
O28 La1 O1W 73.4(10) . .
O28 La1 O2W 135.1(11) . .
O28 La1 O3W 139.1(11) . .
O28 La1 O4W 68.3(10) . .
O33 La1 O64 125.8(9) . 1_556
O33 La1 O1W 135.6(11) . .
O33 La1 O2W 73.0(11) . .
O33 La1 O3W 73.9(11) . .
O33 La1 O4W 149.3(12) . .
O40 La1 O27 109.6(9) . .
O40 La1 O28 66.3(8) . .
O40 La1 O33 73.7(9) . .
O40 La1 O64 123.5(8) . 1_556
O40 La1 O1W 137.3(10) . .
O40 La1 O2W 72.2(10) . .
O40 La1 O3W 144.8(11) . .
O40 La1 O4W 78.0(11) . .
O64 La1 O2W 67.2(9) 1_556 .
O64 La1 O4W 62.8(10) 1_556 .
O1W La1 O64 69.8(9) . 1_556
O1W La1 O2W 137.0(9) . .
O1W La1 O4W 74.5(13) . .
O2W La1 O4W 87.4(14) . .
O3W La1 O64 68.0(10) . 1_556
O3W La1 O1W 77.1(13) . .
O3W La1 O2W 85.5(14) . .
O3W La1 O4W 129.0(11) . .
O16 La2 O5W 71.4(10) . .
O16 La2 O6W 65.8(10) . .
O16 La2 O7W 87.1(9) . .
O76 La2 O16 83.5(9) . .
O76 La2 O5W 135.3(11) . .
O76 La2 O6W 81.3(12) . .
O76 La2 O7W 147.8(12) . .
O79 La2 O16 151.5(9) . .
O79 La2 O76 119.0(10) . .
O79 La2 O83 72.0(9) . .
O79 La2 O5W 80.0(10) . .
O79 La2 O6W 130.8(11) . .
O79 La2 O7W 81.6(10) . .
O83 La2 O16 99.5(9) . .
O83 La2 O76 76.0(10) . .
O83 La2 O5W 72.5(11) . .
O83 La2 O6W 154.4(11) . .
O83 La2 O7W 136.0(12) . .
O87 La2 O16 132.0(9) . .
O87 La2 O76 76.8(10) . .
O87 La2 O79 73.7(9) . .
O87 La2 O83 117.0(10) . .
O87 La2 O5W 146.5(11) . .
O87 La2 O6W 68.2(10) . .
O87 La2 O7W 87.0(11) . .
O5W La2 O7W 68.7(13) . .
O6W La2 O5W 118.2(12) . .
O6W La2 O7W 66.8(14) . .
O4 La3 O10W 136.5(11) 2_464 .
O4 La3 O14W 69.9(9) 2_464 .
O17 La3 O4 123.4(8) . 2_464
O17 La3 O9W 134.9(11) . .
O17 La3 O10W 65.9(11) . .
O17 La3 O11W 115.1(13) . .
O17 La3 O14W 68.2(9) . .
O8W La3 O4 71.1(13) . 2_464
O8W La3 O17 137.8(14) . .
O8W La3 O9W 86.7(15) . .
O8W La3 O10W 134.3(14) . .
O8W La3 O11W 68.4(16) . .
O8W La3 O14W 141.0(13) . .
O9W La3 O4 69.4(11) . 2_464
O9W La3 O10W 77.0(13) . .
O9W La3 O14W 80.0(11) . .
O10W La3 O14W 77.9(11) . .
O11W La3 O4 121.4(13) . 2_464
O11W La3 O9W 67.8(15) . .
O11W La3 O10W 65.9(14) . .
O11W La3 O14W 135.6(13) . .
O12W La3 O4 69.7(12) . 2_464
O12W La3 O17 68.7(12) . .
O12W La3 O8W 84.0(15) . .
O12W La3 O9W 138.8(14) . .
O12W La3 O10W 134.5(14) . .
O12W La3 O11W 141.6(16) . .
O12W La3 O13W 78.4(14) . .
O12W La3 O14W 82.5(12) . .
O13W La3 O4 135.2(12) . 2_464
O13W La3 O17 68.5(12) . .
O13W La3 O8W 75.1(16) . .
O13W La3 O9W 136.9(13) . .
O13W La3 O10W 88.3(13) . .
O13W La3 O11W 69.2(15) . .
O13W La3 O14W 136.5(13) . .
O22 P1 O34 112.8(15) . .
O22 P1 O36 110.8(14) . .
O22 P1 O59 107.4(14) . .
O34 P1 O36 110.5(14) . .
O34 P1 O59 107.7(14) . .
O36 P1 O59 107.4(14) . .
O51 P2 O55 108.1(15) . .
O51 P2 O57 110.4(14) . .
O56 P2 O51 110.4(15) . .
O56 P2 O55 107.3(14) . .
O56 P2 O57 112.3(14) . .
O57 P2 O55 108.1(15) . .
O73 P3 O115 113.3(14) . .
O73 P3 O120 105.9(15) . .
O104 P3 O73 112.4(14) . .
O104 P3 O115 109.7(15) . .
O104 P3 O120 107.5(14) . .
O115 P3 O120 107.8(14) . .
O72 P4 O109 109.3(13) . .
O72 P4 O122 107.9(15) . .
O91 P4 O72 109.2(15) . .
O91 P4 O109 112.5(16) . .
O91 P4 O122 108.1(14) . .
O109 P4 O122 109.7(14) . .
W4 O4 La3 158.3(15) . 2_565
W16 O16 La2 152.6(16) . .
W17 O17 La3 154.0(14) . .
W12 O18 W13 123.0(13) . .
W2 O19 W5 122.5(12) . .
W16 O20 W15 125.2(14) . .
W6 O21 W11 147.5(14) . .
W7 O22 W9 89.0(8) . .
P1 O22 W7 130.5(13) . .
P1 O22 W9 128.1(13) . .
W12 O23 W3 162.8(15) . .
W10 O24 W11 121.0(12) . .
W15 O25 W7 149.6(15) . .
W9 O26 W7 122.2(12) . .
W4 O27 La1 140.8(15) . .
W2 O28 La1 158.3(14) . .
W7 O29 W12 155.2(14) . .
W6 O30 W3 120.6(12) . .
W13 O31 W14 157.8(17) . .
W15 O32 W17 124.4(15) . .
W1 O33 La1 140.0(14) . .
W14 O34 W8 89.5(7) . .
P1 O34 W8 127.8(14) . .
P1 O34 W14 130.9(15) . .
W8 O35 W9 153.8(15) . .
W13 O36 W12 89.6(8) . .
P1 O36 W12 128.9(14) . .
P1 O36 W13 128.8(14) . .
W10 O37 W5 147.6(14) . .
W16 O38 W17 125.2(14) . .
W11 O39 W1 154.3(13) . .
W3 O40 La1 161.1(13) . .
W1 O41 W4 120.1(14) . .
W17 O42 W14 151.2(15) . .
W3 O43 W2 141.7(16) . .
W14 O44 W8 120.8(11) . .
W9 O45 W16 151.0(14) . .
W7 O46 W2 161.7(15) . .
W5 O47 W9 163.8(15) . .
W10 O48 W4 152.0(15) . .
W13 O49 W6 161.6(13) . .
W16 O50 W8 153.9(14) . .
W6 O51 W3 91.4(8) . .
P2 O51 W3 129.6(15) . .
P2 O51 W6 128.8(14) . .
W14 O52 W11 164.3(14) . .
W5 O53 W4 155.9(14) . .
W6 O54 W1 154.1(13) . .
W4 O55 W1 94.4(10) . .
P2 O55 W1 127.1(15) . .
P2 O55 W4 129.2(14) . .
W11 O56 W10 88.8(7) . .
P2 O56 W10 124.5(15) . .
P2 O56 W11 127.8(14) . .
W5 O57 W2 91.1(8) . .
P2 O57 W2 127.7(14) . .
P2 O57 W5 128.5(14) . .
W17 O58 W13 147.0(15) . .
W15 O59 W16 90.6(8) . .
W17 O59 W15 92.0(9) . .
W17 O59 W16 89.8(8) . .
P1 O59 W15 124.7(13) . .
P1 O59 W16 125.2(14) . .
P1 O59 W17 124.2(14) . .
W15 O60 W12 148.7(15) . .
W8 O61 W10 163.8(15) . .
W34 O62 W33 119.5(15) . .
W33 O64 La1 156.5(15) . 1_554
W26 O70 W19 157.4(15) . .
W30 O71 W27 123.8(14) . .
W25 O72 W21 92.1(8) . .
P4 O72 W21 127.3(13) . .
P4 O72 W25 128.4(15) . .
W26 O73 W31 90.5(9) . .
P3 O73 W26 130.0(14) . .
P3 O73 W31 127.8(15) . .
W28 O76 La2 133.2(13) . .
W21 O78 W25 124.4(13) . .
W21 O79 La2 154.7(17) . .
W26 O80 W31 121.2(15) . .
W18 O82 W23 122.3(13) . .
W27 O83 La2 156.5(15) . .
W29 O84 W28 121.9(15) . .
W19 O85 W24 123.3(13) . .
W33 O86 W26 148.2(18) . .
W29 O87 La2 137.1(16) . .
W31 O88 W23 154.3(15) . .
W30 O89 W20 149.2(19) . .
W27 O91 W30 91.7(8) . .
P4 O91 W27 129.2(16) . .
P4 O91 W30 125.8(15) . .
W32 O92 W33 126.2(13) . .
W34 O94 W31 153.4(17) . .
W20 O95 W28 148.7(16) . .
W19 O97 W21 163.0(16) . .
W34 O99 W32 122.9(14) . .
W20 O100 W22 122.4(13) . .
W22 O101 W25 146.4(13) . .
W18 O103 W24 149.3(16) . .
W19 O104 W24 90.0(8) . .
P3 O104 W19 128.5(15) . .
P3 O104 W24 128.6(14) . .
W27 O106 W21 144.5(15) . .
W29 O107 W25 154.8(16) . .
W24 O108 W25 165.5(16) . .
W22 O109 W20 90.4(8) . .
P4 O109 W20 123.6(13) . .
P4 O109 W22 125.6(16) . .
W23 O110 W20 166.1(18) . .
W22 O111 W29 148.9(13) . .
W26 O112 W27 164.1(16) . .
W18 O113 W22 165.0(16) . .
W33 O114 W19 150.0(13) . .
W18 O115 W23 91.2(9) . .
P3 O115 W18 129.8(14) . .
P3 O115 W23 126.2(15) . .
W34 O116 W23 149.4(15) . .
W30 O117 W31 163.4(14) . .
W32 O118 W18 152.7(15) . .
W28 O119 W30 152.7(15) . .
W33 O120 W32 93.6(8) . .
W33 O120 W34 93.4(10) . .
W34 O120 W32 90.9(9) . .
P3 O120 W32 123.0(15) . .
P3 O120 W33 123.1(14) . .
P3 O120 W34 124.0(14) . .
W32 O121 W24 152.4(14) . .
W28 O122 W29 95.0(9) . .
P4 O122 W28 126.2(16) . .
P4 O122 W29 124.7(13) . .
C1 N1 C3 109.3(12) . .
C1 N1 C4 109.4(12) . .
C2 N1 C1 110.1(13) . .
C2 N1 C3 109.8(12) . .
C2 N1 C4 108.7(12) . .
C4 N1 C3 109.5(12) . .
C5 N2 C7 109.0(12) . .
C6 N2 C5 109.8(13) . .
C6 N2 C7 109.0(12) . .
C8 N2 C5 109.4(13) . .
C8 N2 C6 110.2(13) . .
C8 N2 C7 109.5(13) . .
C10 N3 C9 109.6(17) . .
C10 N3 C11 110.2(17) . .
C10 N3 C12 109.7(17) . .
C11 N3 C9 109.5(17) . .
C11 N3 C12 108.8(16) . .
C12 N3 C9 109.2(16) . .
N1 C1 H1A 109.5 . .
N1 C1 H1B 109.5 . .
N1 C1 H1C 109.5 . .
H1A C1 H1B 109.5 . .
H1A C1 H1C 109.5 . .
H1B C1 H1C 109.5 . .
N1 C2 H2A 109.5 . .
N1 C2 H2B 109.5 . .
N1 C2 H2C 109.5 . .
H2A C2 H2B 109.5 . .
H2A C2 H2C 109.5 . .
H2B C2 H2C 109.5 . .
N1 C3 H3A 109.5 . .
N1 C3 H3B 109.5 . .
N1 C3 H3C 109.5 . .
H3A C3 H3B 109.5 . .
H3A C3 H3C 109.5 . .
H3B C3 H3C 109.5 . .
N1 C4 H4A 109.5 . .
N1 C4 H4B 109.5 . .
N1 C4 H4C 109.5 . .
H4A C4 H4B 109.5 . .
H4A C4 H4C 109.5 . .
H4B C4 H4C 109.5 . .
N2 C5 H5A 109.5 . .
N2 C5 H5B 109.5 . .
N2 C5 H5C 109.5 . .
H5A C5 H5B 109.5 . .
H5A C5 H5C 109.5 . .
H5B C5 H5C 109.5 . .
N2 C6 H6A 109.5 . .
N2 C6 H6B 109.5 . .
N2 C6 H6C 109.5 . .
H6A C6 H6B 109.5 . .
H6A C6 H6C 109.5 . .
H6B C6 H6C 109.5 . .
N2 C7 H7A 109.5 . .
N2 C7 H7B 109.5 . .
N2 C7 H7C 109.5 . .
H7A C7 H7B 109.5 . .
H7A C7 H7C 109.5 . .
H7B C7 H7C 109.5 . .
N2 C8 H8A 109.5 . .
N2 C8 H8B 109.5 . .
N2 C8 H8C 109.5 . .
H8A C8 H8B 109.5 . .
H8A C8 H8C 109.5 . .
H8B C8 H8C 109.5 . .
N3 C9 H9A 109.5 . .
N3 C9 H9B 109.5 . .
N3 C9 H9C 109.5 . .
H9A C9 H9B 109.5 . .
H9A C9 H9C 109.5 . .
H9B C9 H9C 109.5 . .
N3 C10 H10A 109.5 . .
N3 C10 H10B 109.5 . .
N3 C10 H10C 109.5 . .
H10A C10 H10B 109.5 . .
H10A C10 H10C 109.5 . .
H10B C10 H10C 109.5 . .
N3 C11 H11A 109.5 . .
N3 C11 H11B 109.5 . .
N3 C11 H11C 109.5 . .
H11A C11 H11B 109.5 . .
H11A C11 H11C 109.5 . .
H11B C11 H11C 109.5 . .
N3 C12 H12A 109.5 . .
N3 C12 H12B 109.5 . .
N3 C12 H12C 109.5 . .
H12A C12 H12B 109.5 . .
H12A C12 H12C 109.5 . .
H12B C12 H12C 109.5 . .

loop_
_geom_bond_atom_site_label_1
_geom_bond_atom_site_label_2
_geom_bond_distance
_geom_bond_site_symmetry_2
W1 O1 1.69(3) .
W1 O33 1.75(3) .
W1 O39 2.05(2) .
W1 O41 1.85(3) .
W1 O54 1.94(3) .
W1 O55 2.30(3) .
W2 O2 1.73(3) .
W2 O19 1.90(2) .
W2 O28 1.73(3) .
W2 O43 1.91(3) .
W2 O46 2.11(3) .
W2 O57 2.38(2) .
W3 O3 1.70(3) .
W3 O23 2.07(3) .
W3 O30 1.95(3) .
W3 O40 1.73(3) .
W3 O43 1.88(3) .
W3 O51 2.38(2) .
W4 O4 1.65(3) .
W4 O27 1.74(3) .
W4 O41 1.95(3) .
W4 O48 2.14(3) .
W4 O53 1.90(3) .
W4 O55 2.20(3) .
W5 O5 1.68(3) .
W5 O19 1.92(3) .
W5 O37 1.89(2) .
W5 O47 1.85(3) .
W5 O53 1.89(3) .
W5 O57 2.31(2) .
W6 O6 1.66(3) .
W6 O21 1.87(2) .
W6 O30 1.93(2) .
W6 O49 1.92(3) .
W6 O51 2.33(2) .
W6 O54 1.88(3) .
W7 O7 1.66(3) .
W7 O22 2.38(2) .
W7 O25 1.99(3) .
W7 O26 1.92(2) .
W7 O29 1.87(2) .
W7 O46 1.77(3) .
W8 O8 1.70(2) .
W8 O34 2.39(2) .
W8 O35 1.88(3) .
W8 O44 1.92(3) .
W8 O50 1.92(3) .
W8 O61 1.85(3) .
W9 O9 1.71(2) .
W9 O22 2.39(2) .
W9 O26 1.89(2) .
W9 O35 1.89(3) .
W9 O45 1.91(3) .
W9 O47 1.92(3) .
W10 O10 1.73(3) .
W10 O24 1.89(3) .
W10 O37 1.89(3) .
W10 O48 1.75(3) .
W10 O56 2.41(2) .
W10 O61 1.96(3) .
W11 O11 1.73(2) .
W11 O21 1.90(2) .
W11 O24 1.94(2) .
W11 O39 1.81(3) .
W11 O52 2.01(3) .
W11 O56 2.36(2) .
W12 O12 1.70(2) .
W12 O18 1.89(3) .
W12 O23 1.80(3) .
W12 O29 1.91(3) .
W12 O36 2.38(2) .
W12 O60 1.99(3) .
W13 O13 1.74(3) .
W13 O18 1.90(2) .
W13 O31 1.87(2) .
W13 O36 2.35(2) .
W13 O49 1.88(3) .
W13 O58 1.93(3) .
W14 O14 1.74(3) .
W14 O31 1.89(2) .
W14 O34 2.34(2) .
W14 O42 1.99(3) .
W14 O44 1.92(2) .
W14 O52 1.81(3) .
W15 O15 1.71(3) .
W15 O20 1.96(2) .
W15 O25 1.86(3) .
W15 O32 1.91(3) .
W15 O59 2.37(2) .
W15 O60 1.87(3) .
W16 O16 1.68(3) .
W16 O20 1.87(3) .
W16 O38 1.87(3) .
W16 O45 1.92(3) .
W16 O50 1.90(3) .
W16 O59 2.40(2) .
W17 O17 1.71(3) .
W17 O32 1.94(3) .
W17 O38 1.92(2) .
W17 O42 1.83(3) .
W17 O58 1.91(2) .
W17 O59 2.36(3) .
W18 O82 1.90(3) .
W18 O102 1.69(3) .
W18 O103 1.87(3) .
W18 O113 1.80(3) .
W18 O115 2.31(2) .
W18 O118 1.91(3) .
W19 O65 1.74(3) .
W19 O70 1.90(3) .
W19 O85 1.90(3) .
W19 O97 1.78(3) .
W19 O104 2.36(2) .
W19 O114 2.02(3) .
W20 O89 1.89(3) .
W20 O90 1.73(3) .
W20 O95 1.81(3) .
W20 O100 1.90(3) .
W20 O109 2.36(2) .
W20 O110 1.97(3) .
W21 O72 2.36(2) .
W21 O75 1.71(3) .
W21 O78 1.89(3) .
W21 O79 1.75(3) .
W21 O97 2.08(3) .
W21 O106 1.91(3) .
W22 O96 1.68(3) .
W22 O100 1.92(3) .
W22 O101 1.89(3) .
W22 O109 2.35(3) .
W22 O111 1.79(3) .
W22 O113 2.00(3) .
W23 O67 1.71(3) .
W23 O82 1.92(3) .
W23 O88 1.89(3) .
W23 O110 1.83(3) .
W23 O115 2.37(3) .
W23 O116 1.94(3) .
W24 O81 1.77(3) .
W24 O85 1.90(3) .
W24 O103 1.93(3) .
W24 O104 2.36(2) .
W24 O108 1.87(3) .
W24 O121 1.93(3) .
W25 O72 2.32(2) .
W25 O74 1.76(3) .
W25 O78 1.91(3) .
W25 O101 1.90(3) .
W25 O107 1.91(3) .
W25 O108 1.91(3) .
W26 O70 1.87(3) .
W26 O73 2.33(3) .
W26 O77 1.75(3) .
W26 O80 1.90(3) .
W26 O86 1.99(3) .
W26 O112 1.80(3) .
W27 O71 1.90(3) .
W27 O83 1.73(3) .
W27 O91 2.32(3) .
W27 O98 1.73(3) .
W27 O106 1.87(3) .
W27 O112 2.07(3) .
W28 O76 1.72(3) .
W28 O84 1.92(3) .
W28 O95 2.10(3) .
W28 O105 1.70(2) .
W28 O119 1.88(3) .
W28 O122 2.24(2) .
W29 O69 1.71(3) .
W29 O84 1.91(3) .
W29 O87 1.74(3) .
W29 O107 1.91(3) .
W29 O111 2.08(3) .
W29 O122 2.30(3) .
W30 O63 1.70(3) .
W30 O71 1.90(3) .
W30 O89 1.88(3) .
W30 O91 2.36(2) .
W30 O117 1.90(3) .
W30 O119 1.97(3) .
W31 O66 1.72(3) .
W31 O73 2.38(3) .
W31 O80 1.94(3) .
W31 O88 1.88(3) .
W31 O94 1.92(3) .
W31 O117 1.90(3) .
W32 O92 1.85(3) .
W32 O93 1.76(2) .
W32 O99 1.93(3) .
W32 O118 1.91(3) .
W32 O120 2.38(2) .
W32 O121 1.87(3) .
W33 O62 2.03(3) .
W33 O64 1.71(3) .
W33 O86 1.87(3) .
W33 O92 1.98(3) .
W33 O114 1.81(3) .
W33 O120 2.31(3) .
W34 O62 1.90(3) .
W34 O68 1.63(3) .
W34 O94 1.88(3) .
W34 O99 1.92(3) .
W34 O116 1.93(3) .
W34 O120 2.36(3) .
La1 O27 2.52(3) .
La1 O28 2.50(3) .
La1 O33 2.53(3) .
La1 O40 2.48(3) .
La1 O64 2.61(3) 1_556
La1 O1W 2.60(3) .
La1 O2W 2.61(3) .
La1 O3W 2.57(4) .
La1 O4W 2.76(4) .
La2 O16 2.58(3) .
La2 O76 2.50(3) .
La2 O79 2.44(3) .
La2 O83 2.48(3) .
La2 O87 2.43(3) .
La2 O5W 2.63(3) .
La2 O6W 2.62(4) .
La2 O7W 2.64(3) .
La3 O4 2.55(3) 2_464
La3 O17 2.49(3) .
La3 O8W 2.46(5) .
La3 O9W 2.55(4) .
La3 O10W 2.56(4) .
La3 O11W 2.51(5) .
La3 O12W 2.42(4) .
La3 O13W 2.46(4) .
La3 O14W 2.59(3) .
P1 O22 1.49(2) .
P1 O34 1.49(2) .
P1 O36 1.51(2) .
P1 O59 1.53(3) .
P2 O51 1.51(2) .
P2 O55 1.58(3) .
P2 O56 1.48(2) .
P2 O57 1.51(2) .
P3 O73 1.53(3) .
P3 O104 1.50(3) .
P3 O115 1.55(3) .
P3 O120 1.62(3) .
P4 O72 1.54(2) .
P4 O91 1.52(3) .
P4 O109 1.56(3) .
P4 O122 1.61(3) .
N1 C1 1.496(12) .
N1 C2 1.496(12) .
N1 C3 1.498(12) .
N1 C4 1.497(12) .
N2 C5 1.498(12) .
N2 C6 1.498(12) .
N2 C7 1.504(12) .
N2 C8 1.497(13) .
N3 C9 1.51(2) .
N3 C10 1.50(2) .
N3 C11 1.50(2) .
N3 C12 1.51(2) .
C1 H1A 0.9600 .
C1 H1B 0.9600 .
C1 H1C 0.9600 .
C2 H2A 0.9600 .
C2 H2B 0.9600 .
C2 H2C 0.9600 .
C3 H3A 0.9600 .
C3 H3B 0.9600 .
C3 H3C 0.9600 .
C4 H4A 0.9600 .
C4 H4B 0.9600 .
C4 H4C 0.9600 .
C5 H5A 0.9600 .
C5 H5B 0.9600 .
C5 H5C 0.9600 .
C6 H6A 0.9600 .
C6 H6B 0.9600 .
C6 H6C 0.9600 .
C7 H7A 0.9600 .
C7 H7B 0.9600 .
C7 H7C 0.9600 .
C8 H8A 0.9600 .
C8 H8B 0.9600 .
C8 H8C 0.9600 .
C9 H9A 0.9600 .
C9 H9B 0.9600 .
C9 H9C 0.9600 .
C10 H10A 0.9600 .
C10 H10B 0.9600 .
C10 H10C 0.9600 .
C11 H11A 0.9600 .
C11 H11B 0.9600 .
C11 H11C 0.9600 .
C12 H12A 0.9600 .
C12 H12B 0.9600 .
C12 H12C 0.9600 .

loop_
_twin_individual_id
_twin_individual_mass_fraction_refined
1 0.565(19)
2 0.435(19)
